data_2021764
loop_
_publ_author_name
'Asano, Akiko'
'Matsuoka, Shiori'
'Minami, Chisato'
'Kato, Takuma'
'Doi, Mitsinobu'

_publ_section_title
;
 [Leu^2^]Gramicidin S preserves the structural properties of its parent
 peptide and forms helically aligned \b-sheets
;
_journal_coeditor_code JX3048
_journal_issue 10
_journal_name_full 'Acta Crystallographica Section C'
_journal_page_first
;
;
_journal_paper_doi 10.1107/S2053229619011872
_journal_volume 75
_journal_year 2019
_chemical_absolute_configuration rm
_chemical_compound_source synthesis
_chemical_formula_iupac 'C62 H94 N10 O10, 1.296C3 H8 O, 1.403H2 O'
_chemical_formula_moiety 'C62 H94 N10 O10, 1.296(C3 H8 O), 1.403(H2 O)'
_chemical_formula_sum 'C65.89 H107.18 N10 O12.7'
_chemical_formula_weight 1242.67
_chemical_name_systematic
;
[Leu^2^]Gramicidin S
;
_space_group_crystal_system triclinic
_space_group_IT_number 1
_space_group_name_Hall 'P 1'
_space_group_name_H-M_alt 'P 1'
_symmetry_space_group_name_Hall 'P 1'
_symmetry_space_group_name_H-M 'P 1'
_atom_sites_solution_hydrogens mixed
_audit_creation_method SHELXL-2016/4
_cell_angle_alpha 93.2840(10)
_cell_angle_beta 101.4410(10)
_cell_angle_gamma 113.3300(10)
_cell_formula_units_Z 3
_cell_length_a 14.43540(10)
_cell_length_b 14.46170(10)
_cell_length_c 28.6558(2)
_cell_measurement_reflns_used 50966
_cell_measurement_temperature 103(2)
_cell_measurement_theta_max 74.1220
_cell_measurement_theta_min 3.1810
_cell_volume 5322.26(8)
_computing_cell_refinement
;
CrysAlis PRO (Rigaku OD, 2015)
;
_computing_data_collection
;
CrysAlis PRO (Rigaku OD, 2015)
;
_computing_data_reduction
;
CrysAlis PRO (Rigaku OD, 2015)
;
_computing_molecular_graphics
;
Mercury (Macrae <i>et al.</i>,  2008)
;
_computing_publication_material
;
SHELXL2016 (Sheldrick, 2015b)
;
_computing_structure_refinement
;
SHELXL2016 (Sheldrick, 2015b)
;
_computing_structure_solution
;
SHELXT (Sheldrick, 2015a)
;
_diffrn_ambient_temperature 103(2)
_diffrn_detector_area_resol_mean 5.811
_diffrn_measured_fraction_theta_full 0.996
_diffrn_measured_fraction_theta_max 0.996
_diffrn_measurement_device_type 'XtaLAB P200K'
_diffrn_measurement_method \w-scan
_diffrn_radiation_source 'rotating anode'
_diffrn_radiation_type CuK\a
_diffrn_radiation_wavelength 1.54184
_diffrn_reflns_av_R_equivalents 0.0218
_diffrn_reflns_av_unetI/netI 0.0252
_diffrn_reflns_limit_h_max 17
_diffrn_reflns_limit_h_min -17
_diffrn_reflns_limit_k_max 17
_diffrn_reflns_limit_k_min -17
_diffrn_reflns_limit_l_max 25
_diffrn_reflns_limit_l_min -33
_diffrn_reflns_number 61807
_diffrn_reflns_theta_full 67.684
_diffrn_reflns_theta_max 68.249
_diffrn_reflns_theta_min 3.183
_exptl_absorpt_coefficient_mu 0.653
_exptl_absorpt_correction_T_max 1.00000
_exptl_absorpt_correction_T_min 0.89449
_exptl_absorpt_correction_type multi-scan
_exptl_absorpt_process_details
;
(CrysAlis PRO; Rigaku OD, 2015)
;
_exptl_crystal_colour colourless
_exptl_crystal_density_diffrn 1.163
_exptl_crystal_description plate
_exptl_crystal_F_000 2022
_exptl_crystal_size_max 0.60
_exptl_crystal_size_mid 0.38
_exptl_crystal_size_min 0.07
_refine_diff_density_max 0.555
_refine_diff_density_min -0.464
_refine_ls_abs_structure_details
;
Flack <i>x</i> determined using 6639 quotients [(I+)-(I-)]/[(I+)+(I-)]
(Parsons <i>et al.</i>,  2013).
This peptide was synthesized from the known-chiral amino acids;
therefore, the whole sphere data were not measured (36% of Friedels).
;
_refine_ls_abs_structure_Flack 0.01(5)
_refine_ls_extinction_method none
_refine_ls_goodness_of_fit_ref 0.899
_refine_ls_hydrogen_treatment constr
_refine_ls_matrix_type full
_refine_ls_number_parameters 2530
_refine_ls_number_reflns 26402
_refine_ls_number_restraints 217
_refine_ls_restrained_S_all 0.940
_refine_ls_R_factor_all 0.0351
_refine_ls_R_factor_gt 0.0345
_refine_ls_shift/su_max 2.392
_refine_ls_shift/su_mean 0.023
_refine_ls_structure_factor_coef Fsqd
_refine_ls_weighting_details 'w=1/[\s^2^(Fo^2^)+(0.0602P)^2^+2.1537P] where P=(Fo^2^+2Fc^2^)/3'
_refine_ls_weighting_scheme calc
_refine_ls_wR_factor_gt 0.0907
_refine_ls_wR_factor_ref 0.0913
_reflns_number_gt 25914
_reflns_number_total 26402
_reflns_threshold_expression 'I > 2\s(I)'
_cod_data_source_file jx3048sup1.cif
_cod_data_source_block I
_cod_original_cell_volume 5322.25(8)
_cod_original_formula_sum 'C65.89 H107.18 N10 O12.70'
_cod_database_code 2021764
_shelx_space_group_comment
;
The symmetry employed for this shelxl refinement is uniquely defined
by the following loop, which should always be used as a source of
symmetry information in preference to the above space-group names.
They are only intended as comments.
;

loop_
_space_group_symop_operation_xyz
'x, y, z'

loop_
_atom_site_type_symbol
_atom_site_label
_atom_site_fract_x
_atom_site_fract_y
_atom_site_fract_z
_atom_site_U_iso_or_equiv
_atom_site_adp_type
_atom_site_calc_flag
_atom_site_occupancy
_atom_site_disorder_assembly
_atom_site_disorder_group
O O1W 0.22009(18) 1.01437(17) 0.77677(7) 0.0413(5) Uani d 1 . .
H H11W 0.247700 0.965640 0.785748 0.062 Uiso d 1 . .
H H12W 0.213630 1.034420 0.803540 0.062 Uiso d 1 . .
O O2W 0.71044(14) 0.99707(14) 0.47740(7) 0.0307(4) Uani d 1 . .
H H21W 0.740270 1.066521 0.471457 0.046 Uiso d 1 . .
H H22W 0.634500 0.962900 0.473340 0.046 Uiso d 1 . .
O O3W -0.13218(17) 0.47971(18) 1.10776(8) 0.0425(5) Uani d 1 . .
H H31W -0.114980 0.560750 1.113029 0.064 Uiso d 1 . .
H H32W -0.069100 0.476477 1.095779 0.064 Uiso d 1 . .
O O4W 0.0073(3) 0.8501(3) 0.27800(17) 0.0467(16) Uani d 0.537(9) . .
H H41W -0.052342 0.777708 0.265010 0.070 Uiso d 0.537(9) . .
H H42W 0.081780 0.848392 0.291090 0.070 Uiso d 0.537(9) . .
O O5W -0.3593(4) -0.0548(4) 0.94520(19) 0.084(2) Uani d 0.673(11) . .
H H51W -0.309130 0.013990 0.947280 0.125 Uiso d 0.673(11) . .
H H52W -0.420160 -0.059912 0.951930 0.125 Uiso d 0.673(11) . .
O O1D 0.63646(17) 0.51701(15) 0.55953(7) 0.0360(4) Uani d 1 . .
H H1D 0.610150 0.566020 0.563162 0.054 Uiso d 1 . .
C C1D 0.5836(3) 0.4399(2) 0.51778(11) 0.0387(7) Uani d 1 . .
H H1D1 0.601966 0.381163 0.523834 0.046 Uiso calc 1 . .
C C2D 0.4671(3) 0.4019(3) 0.50992(15) 0.0543(9) Uani d 1 . .
H H2D1 0.446527 0.377583 0.539105 0.081 Uiso calc 1 . .
H H2D2 0.432636 0.345844 0.482879 0.081 Uiso calc 1 . .
H H2D3 0.446637 0.457487 0.502698 0.081 Uiso calc 1 . .
C C3D 0.6201(3) 0.4791(3) 0.47427(12) 0.0456(8) Uani d 1 . .
H H3D1 0.602808 0.536799 0.467468 0.068 Uiso calc 1 . .
H H3D2 0.585746 0.424750 0.446500 0.068 Uiso calc 1 . .
H H3D3 0.695540 0.501356 0.480486 0.068 Uiso calc 1 . .
O O1E 0.77967(19) 1.19372(16) 0.45117(8) 0.0456(5) Uani d 1 . .
H H1E 0.773668 1.157051 0.421982 0.068 Uiso d 1 . .
C C1E 0.8403(5) 1.2972(3) 0.45778(17) 0.0798(9) Uani d 1 . .
H H1E1 0.912021 1.300150 0.467008 0.096 Uiso calc 1 . .
C C2E 0.8428(5) 1.3444(3) 0.41501(17) 0.0851(12) Uani d 1 . .
H H2E1 0.855167 1.303881 0.390332 0.128 Uiso calc 1 . .
H H2E2 0.898885 1.413229 0.422516 0.128 Uiso calc 1 . .
H H2E3 0.776192 1.348268 0.403014 0.128 Uiso calc 1 . .
C C3E 0.8350(4) 1.3505(3) 0.50116(16) 0.0717(10) Uani d 1 . .
H H3E1 0.769512 1.358459 0.495353 0.107 Uiso calc 1 . .
H H3E2 0.893526 1.417811 0.509656 0.107 Uiso calc 1 . .
H H3E3 0.838408 1.311133 0.527660 0.107 Uiso calc 1 . .
O O1F -0.0983(2) 0.6794(2) 0.14628(10) 0.0616(7) Uani d 1 . .
H H1F -0.101198 0.680720 0.184120 0.092 Uiso d 1 . .
C C1F -0.1447(4) 0.7442(4) 0.12861(16) 0.0700(12) Uani d 1 . .
H H1F1 -0.106686 0.779462 0.104641 0.084 Uiso calc 1 . .
C C2F -0.1376(3) 0.8235(3) 0.16432(19) 0.0661(12) Uani d 1 . .
H H2F1 -0.174945 0.792298 0.188396 0.099 Uiso calc 1 . .
H H2F2 -0.168674 0.866308 0.148560 0.099 Uiso calc 1 . .
H H2F3 -0.064422 0.865399 0.180152 0.099 Uiso calc 1 . .
C C3F -0.2532(5) 0.6790(4) 0.1014(2) 0.0974(18) Uani d 1 . .
H H3F1 -0.252518 0.631547 0.075744 0.146 Uiso calc 1 . .
H H3F2 -0.285928 0.721929 0.087163 0.146 Uiso calc 1 . .
H H3F3 -0.292672 0.640387 0.123294 0.146 Uiso calc 1 . .
O O1G -0.0489(2) 0.8385(2) 0.48819(10) 0.0565(8) Uani d 0.889(6) . .
H H1G -0.053692 0.828772 0.453270 0.085 Uiso d 0.889(6) . .
C C1G -0.1336(5) 0.7445(6) 0.4922(3) 0.0485(9) Uani d 0.445(3) A 1
H H1G1 -0.151663 0.688369 0.465381 0.058 Uiso calc 0.445(3) A 1
C C2G -0.0972(6) 0.7194(7) 0.5415(3) 0.0458(12) Uani d 0.445(3) A 1
H H2G1 -0.044263 0.693523 0.540316 0.069 Uiso calc 0.445(3) A 1
H H2G2 -0.156387 0.667513 0.550415 0.069 Uiso calc 0.445(3) A 1
H H2G3 -0.067455 0.781097 0.565432 0.069 Uiso calc 0.445(3) A 1
C C3G -0.2224(10) 0.7770(17) 0.4928(8) 0.0448(12) Uani d 0.445(3) A 1
H H3G1 -0.198896 0.835261 0.518250 0.067 Uiso calc 0.445(3) A 1
H H3G2 -0.281749 0.720173 0.499017 0.067 Uiso calc 0.445(3) A 1
H H3G3 -0.243424 0.796438 0.461580 0.067 Uiso calc 0.445(3) A 1
C C1G' -0.1235(6) 0.7849(6) 0.5162(3) 0.0499(9) Uani d 0.445(3) A 2
H H1G' -0.101690 0.823985 0.549339 0.060 Uiso calc 0.445(3) A 2
C C2G' -0.1162(6) 0.6844(6) 0.5190(3) 0.0486(12) Uani d 0.445(3) A 2
H H2G4 -0.044347 0.696334 0.533760 0.073 Uiso calc 0.445(3) A 2
H H2G5 -0.137430 0.646244 0.486465 0.073 Uiso calc 0.445(3) A 2
H H2G6 -0.162049 0.645141 0.538530 0.073 Uiso calc 0.445(3) A 2
C C3G' -0.2330(10) 0.7702(17) 0.4925(8) 0.0449(12) Uani d 0.445(3) A 2
H H3G4 -0.237298 0.836192 0.494542 0.067 Uiso calc 0.445(3) A 2
H H3G5 -0.281937 0.724390 0.509070 0.067 Uiso calc 0.445(3) A 2
H H3G6 -0.250701 0.740407 0.458622 0.067 Uiso calc 0.445(3) A 2
N N11A 0.60268(15) 0.94908(16) 0.24239(8) 0.0243(4) Uani d 1 . .
H H11A 0.633101 0.928809 0.266881 0.029 Uiso calc 1 . .
C C11A 0.50570(18) 0.8757(2) 0.21060(10) 0.0260(5) Uani d 1 . .
H H11B 0.496525 0.898444 0.178357 0.031 Uiso calc 1 . .
C C12A 0.41237(19) 0.86278(18) 0.23086(9) 0.0227(5) Uani d 1 . .
O O12A 0.41139(14) 0.84963(16) 0.27290(7) 0.0337(4) Uani d 1 . .
C C13A 0.5124(2) 0.7704(2) 0.20502(12) 0.0365(6) Uani d 1 . .
H H13A 0.531765 0.753580 0.237873 0.044 Uiso calc 1 . .
C C14A 0.4108(3) 0.6861(2) 0.17798(13) 0.0464(8) Uani d 1 . .
H H14A 0.390158 0.702085 0.145842 0.070 Uiso calc 1 . .
H H14B 0.357260 0.679354 0.195552 0.070 Uiso calc 1 . .
H H14C 0.418788 0.621994 0.174948 0.070 Uiso calc 1 . .
C C15A 0.5972(3) 0.7784(3) 0.17911(17) 0.0614(11) Uani d 1 . .
H H15A 0.603407 0.713311 0.176624 0.092 Uiso calc 1 . .
H H15B 0.663530 0.832285 0.197298 0.092 Uiso calc 1 . .
H H15C 0.579194 0.794665 0.146761 0.092 Uiso calc 1 . .
N N21A 0.33060(15) 0.86256(16) 0.19943(7) 0.0229(4) Uani d 1 . .
H H21A 0.338624 0.882739 0.171535 0.027 Uiso calc 1 . .
C C21A 0.22799(18) 0.82986(19) 0.20980(9) 0.0233(5) Uani d 1 . .
H H21B 0.236137 0.845113 0.245231 0.028 Uiso calc 1 . .
C C22A 0.16976(18) 0.7151(2) 0.19332(9) 0.0242(5) Uani d 1 . .
O O22A 0.15406(15) 0.67796(14) 0.15099(7) 0.0306(4) Uani d 1 . .
C C23A 0.1686(2) 0.8858(2) 0.18301(10) 0.0284(6) Uani d 1 . .
H H23A 0.096688 0.856552 0.187321 0.034 Uiso calc 1 . .
H H23B 0.164377 0.872805 0.148187 0.034 Uiso calc 1 . .
C C24A 0.2162(2) 1.0014(2) 0.19915(12) 0.0364(7) Uani d 1 . .
H H24A 0.290961 1.029264 0.197922 0.044 Uiso calc 1 . .
C C25A 0.1624(3) 1.0519(3) 0.16511(13) 0.0467(8) Uani d 1 . .
H H25A 0.088632 1.024865 0.165293 0.070 Uiso calc 1 . .
H H25B 0.169261 1.037628 0.132417 0.070 Uiso calc 1 . .
H H25C 0.194776 1.125649 0.175703 0.070 Uiso calc 1 . .
C C26A 0.2117(3) 1.0278(3) 0.25039(13) 0.0537(9) Uani d 1 . .
H H26A 0.245075 1.101894 0.259793 0.081 Uiso calc 1 . .
H H26B 0.248211 0.996469 0.272109 0.081 Uiso calc 1 . .
H H26C 0.139019 1.001958 0.252388 0.081 Uiso calc 1 . .
N N31A 0.13981(16) 0.65869(16) 0.22745(8) 0.0241(4) Uani d 1 . .
H H31A 0.155142 0.689366 0.257151 0.029 Uiso calc 1 . .
C C31A 0.08250(18) 0.54785(19) 0.21720(9) 0.0240(5) Uani d 1 . .
H H31B 0.058203 0.525667 0.181561 0.029 Uiso calc 1 . .
C C32A -0.01119(19) 0.52151(19) 0.23910(9) 0.0252(5) Uani d 1 . .
O O32A 0.00082(13) 0.53938(14) 0.28299(6) 0.0294(4) Uani d 1 . .
C C33A 0.1500(2) 0.4944(2) 0.23919(10) 0.0285(5) Uani d 1 . .
H H33A 0.208944 0.510515 0.223725 0.034 Uiso calc 1 . .
H H33B 0.179012 0.521698 0.273913 0.034 Uiso calc 1 . .
C C34A 0.0908(2) 0.3785(2) 0.23348(10) 0.0310(6) Uani d 1 . .
H H34A 0.033929 0.364387 0.250746 0.037 Uiso calc 1 . .
C C35A 0.0400(3) 0.3293(2) 0.18163(12) 0.0404(7) Uani d 1 . .
H H35A 0.093466 0.342835 0.163353 0.061 Uiso calc 1 . .
H H35B -0.008911 0.357485 0.167640 0.061 Uiso calc 1 . .
H H35C 0.002538 0.255567 0.180270 0.061 Uiso calc 1 . .
C C36A 0.1607(3) 0.3308(3) 0.25758(14) 0.0538(9) Uani d 1 . .
H H36A 0.120584 0.257111 0.254630 0.081 Uiso calc 1 . .
H H36B 0.188324 0.360226 0.291728 0.081 Uiso calc 1 . .
H H36C 0.218362 0.344354 0.241962 0.081 Uiso calc 1 . .
N N41A -0.10475(16) 0.48016(17) 0.20861(8) 0.0261(4) Uani d 1 . .
H H41A -0.111821 0.462098 0.177813 0.031 Uiso calc 1 . .
C C41A -0.19531(19) 0.4657(2) 0.22787(10) 0.0262(5) Uani d 1 . .
H H41B -0.203418 0.414992 0.250775 0.031 Uiso calc 1 . .
C C42A -0.17519(19) 0.5695(2) 0.25479(10) 0.0271(5) Uani d 1 . .
O O42A -0.14616(15) 0.64590(15) 0.23501(7) 0.0341(4) Uani d 1 . .
C C43A -0.2932(2) 0.4274(2) 0.18642(10) 0.0326(6) Uani d 1 . .
H H43A -0.288324 0.481053 0.165822 0.039 Uiso calc 1 . .
H H43B -0.298213 0.366784 0.166380 0.039 Uiso calc 1 . .
C C44A -0.38985(19) 0.4001(2) 0.20578(10) 0.0300(6) Uani d 1 . .
C C45A -0.4419(2) 0.3013(2) 0.21456(11) 0.0371(6) Uani d 1 . .
H H45A -0.420512 0.249914 0.205834 0.045 Uiso calc 1 . .
C C46A -0.5250(2) 0.2776(3) 0.23604(13) 0.0502(8) Uani d 1 . .
H H46A -0.561027 0.209697 0.241394 0.060 Uiso calc 1 . .
C C47A -0.5556(2) 0.3517(3) 0.24960(14) 0.0545(9) Uani d 1 . .
H H47A -0.611221 0.335581 0.265102 0.065 Uiso calc 1 . .
C C48A -0.5049(2) 0.4500(3) 0.24059(13) 0.0481(8) Uani d 1 . .
H H48A -0.526409 0.501190 0.249527 0.058 Uiso calc 1 . .
C C49A -0.4224(2) 0.4738(2) 0.21842(11) 0.0368(6) Uani d 1 . .
H H49A -0.388326 0.541181 0.211949 0.044 Uiso calc 1 . .
N N51A -0.18973(16) 0.57390(16) 0.29938(8) 0.0265(5) Uani d 1 . .
C C51A -0.1757(2) 0.6695(2) 0.32640(11) 0.0324(6) Uani d 1 . .
H H51A -0.190126 0.714735 0.303613 0.039 Uiso calc 1 . .
C C52A -0.0681(2) 0.7273(2) 0.36112(10) 0.0301(6) Uani d 1 . .
O O52A -0.05551(16) 0.80129(16) 0.38928(9) 0.0452(6) Uani d 1 . .
C C53A -0.2594(2) 0.6332(3) 0.35416(12) 0.0440(8) Uani d 1 . .
H H53A -0.328339 0.620425 0.333679 0.053 Uiso calc 1 . .
H H53B -0.243400 0.683194 0.382927 0.053 Uiso calc 1 . .
C C54A -0.2554(2) 0.5348(3) 0.36829(12) 0.0444(8) Uani d 1 . .
H H54A -0.322211 0.489020 0.374641 0.053 Uiso calc 1 . .
H H54B -0.198973 0.548921 0.397418 0.053 Uiso calc 1 . .
C C55A -0.2342(2) 0.4871(2) 0.32465(10) 0.0334(6) Uani d 1 . .
H H55A -0.184412 0.456640 0.334903 0.040 Uiso calc 1 . .
H H55B -0.299322 0.434046 0.303924 0.040 Uiso calc 1 . .
N N61A 0.00508(15) 0.69286(16) 0.35979(8) 0.0238(4) Uani d 1 . .
H H61A -0.009053 0.639887 0.338482 0.029 Uiso calc 1 . .
C C61A 0.10738(18) 0.74115(19) 0.39280(9) 0.0239(5) Uani d 1 . .
H H61B 0.106047 0.795303 0.415638 0.029 Uiso calc 1 . .
C C62A 0.19160(18) 0.79433(18) 0.36584(9) 0.0219(5) Uani d 1 . .
O O62A 0.17493(14) 0.78188(15) 0.32158(7) 0.0347(4) Uani d 1 . .
C C63A 0.1334(2) 0.6660(2) 0.42331(10) 0.0271(5) Uani d 1 . .
H H63A 0.206928 0.702946 0.442463 0.033 Uiso calc 1 . .
C C64A 0.1266(2) 0.5718(2) 0.39280(11) 0.0330(6) Uani d 1 . .
H H64A 0.149766 0.530204 0.413919 0.050 Uiso calc 1 . .
H H64B 0.171131 0.593350 0.370184 0.050 Uiso calc 1 . .
H H64C 0.054490 0.531567 0.374797 0.050 Uiso calc 1 . .
C C65A 0.0649(3) 0.6361(2) 0.45916(11) 0.0412(7) Uani d 1 . .
H H65A -0.008377 0.603348 0.441608 0.062 Uiso calc 1 . .
H H65B 0.076948 0.697153 0.480562 0.062 Uiso calc 1 . .
H H65C 0.082120 0.588520 0.478304 0.062 Uiso calc 1 . .
N N71A 0.28245(15) 0.85683(16) 0.39501(8) 0.0230(4) Uani d 1 . .
H H71A 0.287431 0.860525 0.426227 0.028 Uiso calc 1 . .
C C71A 0.37438(17) 0.91966(18) 0.37895(9) 0.0220(5) Uani d 1 . .
H H71B 0.359456 0.907440 0.342995 0.026 Uiso calc 1 . .
C C72A 0.46101(18) 0.88819(18) 0.40072(9) 0.0210(5) Uani d 1 . .
O O72A 0.49419(13) 0.90218(14) 0.44499(6) 0.0263(4) Uani d 1 . .
C C73A 0.4040(2) 1.03148(19) 0.39656(11) 0.0288(6) Uani d 1 . .
H H73A 0.412453 1.040331 0.431889 0.035 Uiso calc 1 . .
H H73B 0.345511 1.048352 0.382055 0.035 Uiso calc 1 . .
C C74A 0.5034(2) 1.1083(2) 0.38530(12) 0.0372(7) Uani d 1 . .
H H74A 0.562761 1.093230 0.401519 0.045 Uiso calc 1 . .
C C75A 0.5226(3) 1.2151(3) 0.40742(18) 0.0628(11) Uani d 1 . .
H H75A 0.587220 1.265035 0.401681 0.094 Uiso calc 1 . .
H H75B 0.528334 1.217514 0.442172 0.094 Uiso calc 1 . .
H H75C 0.464480 1.231024 0.392594 0.094 Uiso calc 1 . .
C C76A 0.4995(3) 1.1022(3) 0.33203(14) 0.0521(9) Uani d 1 . .
H H76A 0.490874 1.034156 0.319322 0.078 Uiso calc 1 . .
H H76B 0.564283 1.153388 0.327053 0.078 Uiso calc 1 . .
H H76C 0.440673 1.115050 0.315188 0.078 Uiso calc 1 . .
N N81A 0.49301(15) 0.84314(15) 0.36944(7) 0.0209(4) Uani d 1 . .
H H81A 0.469002 0.840789 0.338467 0.025 Uiso calc 1 . .
C C81A 0.56629(18) 0.79736(18) 0.38424(9) 0.0208(5) Uani d 1 . .
H H81B 0.590947 0.810821 0.420143 0.025 Uiso calc 1 . .
C C82A 0.65899(18) 0.84933(19) 0.36200(9) 0.0217(5) Uani d 1 . .
O O82A 0.65236(13) 0.82946(13) 0.31870(6) 0.0256(4) Uani d 1 . .
C C83A 0.51646(19) 0.68294(19) 0.36737(10) 0.0259(5) Uani d 1 . .
H H83A 0.566467 0.654645 0.380905 0.031 Uiso calc 1 . .
H H83B 0.503963 0.670978 0.331859 0.031 Uiso calc 1 . .
C C84A 0.4138(2) 0.6241(2) 0.38113(10) 0.0288(6) Uani d 1 . .
H H84A 0.361393 0.647900 0.364507 0.035 Uiso calc 1 . .
C C85A 0.4228(2) 0.6412(2) 0.43522(11) 0.0359(6) Uani d 1 . .
H H85A 0.478832 0.624762 0.452459 0.054 Uiso calc 1 . .
H H85B 0.357061 0.597083 0.442273 0.054 Uiso calc 1 . .
H H85C 0.438420 0.712572 0.445637 0.054 Uiso calc 1 . .
C C86A 0.3756(3) 0.5110(2) 0.36273(14) 0.0488(8) Uani d 1 . .
H H86A 0.369272 0.501379 0.327921 0.073 Uiso calc 1 . .
H H86B 0.307606 0.473264 0.369426 0.073 Uiso calc 1 . .
H H86C 0.425323 0.485798 0.379010 0.073 Uiso calc 1 . .
N N91A 0.74535(15) 0.91770(16) 0.39213(8) 0.0246(4) Uani d 1 . .
H H91A 0.750423 0.923806 0.423371 0.030 Uiso calc 1 . .
C C91A 0.83130(19) 0.9823(2) 0.37301(9) 0.0259(5) Uani d 1 . .
H H91B 0.850851 0.939343 0.351748 0.031 Uiso calc 1 . .
C C92A 0.79229(19) 1.0513(2) 0.34343(9) 0.0281(6) Uani d 1 . .
O O92A 0.75008(16) 1.09865(16) 0.36121(7) 0.0369(4) Uani d 1 . .
C C93A 0.92427(19) 1.0451(2) 0.41528(9) 0.0280(5) Uani d 1 . .
H H93A 0.904868 1.090085 0.434809 0.034 Uiso calc 1 . .
H H93B 0.940029 0.998202 0.436047 0.034 Uiso calc 1 . .
C C94A 1.02082(19) 1.1095(2) 0.39965(9) 0.0266(5) Uani d 1 . .
C C95A 1.0626(2) 1.2148(2) 0.40962(13) 0.0427(7) Uani d 1 . .
H H95A 1.028881 1.246793 0.425582 0.051 Uiso calc 1 . .
C C96A 1.1534(3) 1.2742(3) 0.39651(15) 0.0543(9) Uani d 1 . .
H H96A 1.181303 1.346377 0.403569 0.065 Uiso calc 1 . .
C C97A 1.2024(2) 1.2289(3) 0.37350(13) 0.0445(8) Uani d 1 . .
H H97A 1.263897 1.269505 0.364225 0.053 Uiso calc 1 . .
C C98A 1.1624(2) 1.1240(3) 0.36373(11) 0.0372(7) Uani d 1 . .
H H98A 1.196897 1.092664 0.347933 0.045 Uiso calc 1 . .
C C99A 1.0722(2) 1.0640(2) 0.37684(10) 0.0301(6) Uani d 1 . .
H H99A 1.045539 0.991877 0.370257 0.036 Uiso calc 1 . .
N N01A 0.79979(16) 1.05328(18) 0.29762(8) 0.0292(5) Uani d 1 . .
C C01A 0.7569(2) 1.1119(2) 0.26704(10) 0.0322(6) Uani d 1 . .
H H01A 0.757275 1.171118 0.287030 0.039 Uiso calc 1 . .
C C02A 0.6472(2) 1.04664(19) 0.23557(9) 0.0274(5) Uani d 1 . .
O O02A 0.60814(16) 1.08433(14) 0.20493(7) 0.0346(4) Uani d 1 . .
C C03A 0.8343(2) 1.1485(2) 0.23574(11) 0.0430(7) Uani d 1 . .
H H03A 0.803379 1.166436 0.205530 0.052 Uiso calc 1 . .
H H03B 0.897962 1.208360 0.253120 0.052 Uiso calc 1 . .
C C04A 0.8577(2) 1.0567(3) 0.22569(11) 0.0416(7) Uani d 1 . .
H H04A 0.925560 1.077378 0.217165 0.050 Uiso calc 1 . .
H H04B 0.802815 1.006263 0.199078 0.050 Uiso calc 1 . .
C C05A 0.8600(2) 1.0127(3) 0.27342(11) 0.0382(7) Uani d 1 . .
H H05A 0.827024 0.937312 0.267453 0.046 Uiso calc 1 . .
H H05B 0.932142 1.036085 0.292893 0.046 Uiso calc 1 . .
N N11B 0.38342(16) 0.99139(15) 0.56088(7) 0.0223(4) Uani d 1 . .
H H11C 0.388888 1.038884 0.583219 0.027 Uiso calc 1 . .
C C11B 0.47230(19) 0.96547(19) 0.56210(9) 0.0227(5) Uani d 1 . .
H H11D 0.470553 0.940454 0.528536 0.027 Uiso calc 1 . .
C C12B 0.46105(19) 0.87987(19) 0.59232(9) 0.0233(5) Uani d 1 . .
O O12B 0.46475(17) 0.89182(14) 0.63546(7) 0.0354(5) Uani d 1 . .
C C13B 0.57401(19) 1.06047(19) 0.58230(9) 0.0246(5) Uani d 1 . .
H H13B 0.569986 1.091323 0.613558 0.029 Uiso calc 1 . .
C C14B 0.6673(2) 1.0332(2) 0.59194(10) 0.0320(6) Uani d 1 . .
H H14D 0.660379 0.987574 0.616294 0.048 Uiso calc 1 . .
H H14E 0.731337 1.095462 0.603649 0.048 Uiso calc 1 . .
H H14F 0.670202 0.999041 0.562062 0.048 Uiso calc 1 . .
C C15B 0.5867(2) 1.1390(2) 0.54756(10) 0.0303(6) Uani d 1 . .
H H15D 0.651461 1.199719 0.560880 0.045 Uiso calc 1 . .
H H15E 0.527770 1.157861 0.543209 0.045 Uiso calc 1 . .
H H15F 0.589091 1.109535 0.516388 0.045 Uiso calc 1 . .
N N21B 0.44622(16) 0.79054(16) 0.56843(8) 0.0240(4) Uani d 1 . .
H H21C 0.446162 0.786908 0.537659 0.029 Uiso calc 1 . .
C C21B 0.43020(19) 0.69914(19) 0.59100(9) 0.0242(5) Uani d 1 . .
H H21D 0.413881 0.708858 0.622753 0.029 Uiso calc 1 . .
C C22B 0.53054(19) 0.68359(18) 0.59907(9) 0.0230(5) Uani d 1 . .
O O22B 0.56140(15) 0.66353(14) 0.56422(7) 0.0298(4) Uani d 1 . .
C C23B 0.3396(2) 0.6075(2) 0.55860(10) 0.0300(6) Uani d 1 . .
H H23C 0.355593 0.600111 0.526921 0.036 Uiso calc 1 . .
H H23D 0.276813 0.621472 0.553259 0.036 Uiso calc 1 . .
C C24B 0.3145(2) 0.5058(2) 0.57825(12) 0.0357(6) Uani d 1 . .
H H24B 0.378936 0.493330 0.584531 0.043 Uiso calc 1 . .
C C25B 0.2805(3) 0.5060(2) 0.62507(13) 0.0430(7) Uani d 1 . .
H H25D 0.335179 0.561055 0.649293 0.065 Uiso calc 1 . .
H H25E 0.267817 0.440525 0.636516 0.065 Uiso calc 1 . .
H H25F 0.216423 0.516627 0.619631 0.065 Uiso calc 1 . .
C C26B 0.2315(3) 0.4202(2) 0.53974(14) 0.0490(8) Uani d 1 . .
H H26D 0.167937 0.431551 0.532524 0.074 Uiso calc 1 . .
H H26E 0.216707 0.354783 0.551532 0.074 Uiso calc 1 . .
H H26F 0.256716 0.419389 0.510445 0.074 Uiso calc 1 . .
N N31B 0.57964(16) 0.69444(15) 0.64513(8) 0.0224(4) Uani d 1 . .
H H31C 0.550932 0.707958 0.667463 0.027 Uiso calc 1 . .
C C31B 0.67800(19) 0.68530(18) 0.66079(9) 0.0228(5) Uani d 1 . .
H H31D 0.703190 0.673702 0.631852 0.027 Uiso calc 1 . .
C C32B 0.65670(18) 0.59304(18) 0.68695(9) 0.0209(5) Uani d 1 . .
O O32B 0.65227(13) 0.59771(13) 0.72970(6) 0.0249(4) Uani d 1 . .
C C33B 0.76061(19) 0.78130(19) 0.69376(10) 0.0265(5) Uani d 1 . .
H H33C 0.738585 0.787968 0.723904 0.032 Uiso calc 1 . .
H H33D 0.826392 0.772823 0.702349 0.032 Uiso calc 1 . .
C C34B 0.7816(2) 0.87950(19) 0.67235(10) 0.0284(5) Uani d 1 . .
H H34B 0.717620 0.892547 0.667974 0.034 Uiso calc 1 . .
C C35B 0.8070(2) 0.8733(2) 0.62350(11) 0.0378(7) Uani d 1 . .
H H35D 0.867002 0.856201 0.626586 0.057 Uiso calc 1 . .
H H35E 0.823332 0.939093 0.611974 0.057 Uiso calc 1 . .
H H35F 0.746965 0.820440 0.600490 0.057 Uiso calc 1 . .
C C36B 0.8704(3) 0.9689(2) 0.70699(12) 0.0449(8) Uani d 1 . .
H H36D 0.933712 0.956949 0.712345 0.067 Uiso calc 1 . .
H H36E 0.851910 0.975259 0.737748 0.067 Uiso calc 1 . .
H H36F 0.882623 1.031845 0.693097 0.067 Uiso calc 1 . .
N N41B 0.64124(17) 0.50624(16) 0.66072(8) 0.0253(4) Uani d 1 . .
H H41C 0.646701 0.505407 0.630672 0.030 Uiso calc 1 . .
C C41B 0.6153(2) 0.41312(18) 0.68236(9) 0.0238(5) Uani d 1 . .
H H41D 0.668360 0.426700 0.713222 0.029 Uiso calc 1 . .
C C42B 0.5080(2) 0.38346(18) 0.69364(9) 0.0241(5) Uani d 1 . .
O O42B 0.43179(14) 0.37276(15) 0.66251(7) 0.0310(4) Uani d 1 . .
C C43B 0.6180(2) 0.32877(19) 0.64825(10) 0.0278(5) Uani d 1 . .
H H43C 0.580647 0.261770 0.657831 0.033 Uiso calc 1 . .
H H43D 0.581896 0.328410 0.614988 0.033 Uiso calc 1 . .
C C44B 0.7282(2) 0.3448(2) 0.64954(10) 0.0285(6) Uani d 1 . .
C C45B 0.7904(2) 0.4163(2) 0.62553(12) 0.0366(7) Uani d 1 . .
H H45B 0.761914 0.453656 0.605670 0.044 Uiso calc 1 . .
C C46B 0.8934(2) 0.4333(3) 0.63041(14) 0.0479(9) Uani d 1 . .
H H46B 0.935090 0.482749 0.614066 0.057 Uiso calc 1 . .
C C47B 0.9359(3) 0.3801(3) 0.65835(14) 0.0584(11) Uani d 1 . .
H H47B 1.007263 0.393752 0.662235 0.070 Uiso calc 1 . .
C C48B 0.8738(3) 0.3055(4) 0.68111(13) 0.0587(11) Uani d 1 . .
H H48B 0.902062 0.265990 0.699430 0.070 Uiso calc 1 . .
C C49B 0.7710(3) 0.2888(3) 0.67713(12) 0.0436(8) Uani d 1 . .
H H49B 0.729434 0.238867 0.693317 0.052 Uiso calc 1 . .
N N51B 0.50456(16) 0.37298(15) 0.74023(8) 0.0233(4) Uani d 1 . .
C C51B 0.4109(2) 0.35263(18) 0.75756(10) 0.0244(5) Uani d 1 . .
H H51B 0.347316 0.311532 0.731462 0.029 Uiso calc 1 . .
C C52B 0.40486(19) 0.45000(19) 0.77901(9) 0.0239(5) Uani d 1 . .
O O52B 0.34007(15) 0.44106(14) 0.80276(8) 0.0345(4) Uani d 1 . .
C C53B 0.4232(2) 0.2903(2) 0.79788(10) 0.0297(6) Uani d 1 . .
H H53C 0.380460 0.292050 0.820719 0.036 Uiso calc 1 . .
H H53D 0.404065 0.218568 0.784787 0.036 Uiso calc 1 . .
C C54B 0.5389(2) 0.3453(2) 0.82170(10) 0.0312(6) Uani d 1 . .
H H54C 0.564710 0.298994 0.838416 0.037 Uiso calc 1 . .
H H54D 0.553046 0.404903 0.845266 0.037 Uiso calc 1 . .
C C55B 0.5902(2) 0.3790(2) 0.77971(10) 0.0270(5) Uani d 1 . .
H H55C 0.645005 0.449444 0.788497 0.032 Uiso calc 1 . .
H H55D 0.621423 0.332976 0.770497 0.032 Uiso calc 1 . .
N N61B 0.47317(16) 0.53890(15) 0.77142(8) 0.0229(4) Uani d 1 . .
H H61C 0.515241 0.538571 0.753063 0.028 Uiso calc 1 . .
C C61B 0.48042(19) 0.63648(18) 0.79250(9) 0.0227(5) Uani d 1 . .
H H61D 0.436343 0.624380 0.816337 0.027 Uiso calc 1 . .
C C62B 0.43974(19) 0.68649(18) 0.75252(9) 0.0229(5) Uani d 1 . .
O O62B 0.48261(16) 0.70932(16) 0.71923(7) 0.0353(4) Uani d 1 . .
C C63B 0.5930(2) 0.7086(2) 0.81813(10) 0.0274(5) Uani d 1 . .
H H63B 0.634763 0.726401 0.793379 0.033 Uiso calc 1 . .
C C64B 0.6420(2) 0.6591(2) 0.85499(11) 0.0376(7) Uani d 1 . .
H H64D 0.599576 0.637218 0.878417 0.056 Uiso calc 1 . .
H H64E 0.712220 0.708382 0.871719 0.056 Uiso calc 1 . .
H H64F 0.645871 0.599847 0.838564 0.056 Uiso calc 1 . .
C C65B 0.5940(2) 0.8065(2) 0.84200(11) 0.0354(6) Uani d 1 . .
H H65D 0.551024 0.790020 0.865469 0.053 Uiso calc 1 . .
H H65E 0.566050 0.839184 0.817370 0.053 Uiso calc 1 . .
H H65F 0.665482 0.852982 0.858438 0.053 Uiso calc 1 . .
N N71B 0.35779(16) 0.70453(15) 0.75657(8) 0.0227(4) Uani d 1 . .
H H71C 0.328585 0.684635 0.780550 0.027 Uiso calc 1 . .
C C71B 0.31566(19) 0.75645(18) 0.72213(9) 0.0232(5) Uani d 1 . .
H H71D 0.341808 0.754532 0.692436 0.028 Uiso calc 1 . .
C C72B 0.35254(18) 0.86747(18) 0.74447(9) 0.0217(5) Uani d 1 . .
O O72B 0.33238(15) 0.88908(14) 0.78254(7) 0.0295(4) Uani d 1 . .
C C73B 0.1965(2) 0.7056(2) 0.70847(10) 0.0301(6) Uani d 1 . .
H H73C 0.172787 0.631775 0.698022 0.036 Uiso calc 1 . .
H H73D 0.170412 0.713759 0.737196 0.036 Uiso calc 1 . .
C C74B 0.1502(2) 0.7513(2) 0.66789(10) 0.0300(6) Uani d 1 . .
H H74B 0.191575 0.826774 0.674502 0.036 Uiso calc 1 . .
C C75B 0.1590(2) 0.7133(2) 0.61896(11) 0.0375(7) Uani d 1 . .
H H75D 0.117140 0.639641 0.610935 0.056 Uiso calc 1 . .
H H75E 0.231871 0.728196 0.620090 0.056 Uiso calc 1 . .
H H75F 0.133625 0.747747 0.594379 0.056 Uiso calc 1 . .
C C76B 0.0378(2) 0.7304(3) 0.66747(13) 0.0455(8) Uani d 1 . .
H H76D 0.008952 0.756584 0.640116 0.068 Uiso calc 1 . .
H H76E 0.035574 0.764431 0.697535 0.068 Uiso calc 1 . .
H H76F -0.003278 0.656862 0.664482 0.068 Uiso calc 1 . .
N N81B 0.40639(15) 0.93584(15) 0.71975(7) 0.0212(4) Uani d 1 . .
H H81C 0.417547 0.913080 0.693209 0.025 Uiso calc 1 . .
C C81B 0.44824(18) 1.04616(18) 0.73371(9) 0.0215(5) Uani d 1 . .
H H81D 0.431065 1.061696 0.764527 0.026 Uiso calc 1 . .
C C82B 0.39680(18) 1.08801(17) 0.69341(9) 0.0203(5) Uani d 1 . .
O O82B 0.43374(13) 1.11149(13) 0.65833(6) 0.0235(4) Uani d 1 . .
C C83B 0.5664(2) 1.0933(2) 0.74021(10) 0.0271(5) Uani d 1 . .
H H83C 0.581846 1.078548 0.709189 0.033 Uiso calc 1 . .
H H83D 0.592644 1.168217 0.748037 0.033 Uiso calc 1 . .
C C84B 0.6254(2) 1.0562(2) 0.77906(11) 0.0334(6) Uani d 1 . .
H H84B 0.603978 0.981927 0.768748 0.040 Uiso calc 0.672(5) B 1
H H84' 0.573963 0.990006 0.784930 0.040 Uiso calc 0.328(5) B 2
C C85B 0.6063(4) 1.0679(4) 0.82716(15) 0.0361(10) Uani d 0.672(5) B 1
H H85D 0.619037 1.138870 0.836702 0.054 Uiso calc 0.672(5) B 1
H H85E 0.653059 1.049284 0.850472 0.054 Uiso calc 0.672(5) B 1
H H85F 0.533992 1.023329 0.826339 0.054 Uiso calc 0.672(5) B 1
C C86B 0.7427(4) 1.1123(5) 0.7804(2) 0.0489(13) Uani d 0.672(5) B 1
H H86D 0.765696 1.185668 0.789780 0.073 Uiso calc 0.672(5) B 1
H H86E 0.753789 1.099687 0.748426 0.073 Uiso calc 0.672(5) B 1
H H86F 0.782807 1.087095 0.803855 0.073 Uiso calc 0.672(5) B 1
C C85' 0.6634(9) 1.1334(9) 0.8275(4) 0.047(2) Uani d 0.328(5) B 2
H H85G 0.698103 1.108268 0.853347 0.070 Uiso calc 0.328(5) B 2
H H85H 0.603391 1.139399 0.836105 0.070 Uiso calc 0.328(5) B 2
H H85I 0.712176 1.200337 0.822961 0.070 Uiso calc 0.328(5) B 2
C C86' 0.7108(10) 1.0374(12) 0.7690(5) 0.060(3) Uani d 0.328(5) B 2
H H86G 0.688223 0.994599 0.737544 0.090 Uiso calc 0.328(5) B 2
H H86H 0.733943 1.002490 0.793995 0.090 Uiso calc 0.328(5) B 2
H H86I 0.768390 1.102343 0.768528 0.090 Uiso calc 0.328(5) B 2
N N91B 0.30791(16) 1.09289(16) 0.69732(8) 0.0234(4) Uani d 1 . .
H H91C 0.287638 1.084688 0.724382 0.028 Uiso calc 1 . .
C C91B 0.24549(19) 1.11214(19) 0.65562(9) 0.0229(5) Uani d 1 . .
H H91D 0.284078 1.181480 0.647751 0.027 Uiso calc 1 . .
C C92B 0.22169(18) 1.03034(19) 0.61317(9) 0.0226(5) Uani d 1 . .
O O92B 0.19103(15) 0.94071(14) 0.61884(7) 0.0317(4) Uani d 1 . .
C C93B 0.1432(2) 1.1034(2) 0.66736(10) 0.0294(6) Uani d 1 . .
H H93C 0.105352 1.034069 0.674469 0.035 Uiso calc 1 . .
H H93D 0.158891 1.152614 0.696418 0.035 Uiso calc 1 . .
C C94B 0.07534(19) 1.1245(2) 0.62590(10) 0.0278(5) Uani d 1 . .
C C95B 0.0142(2) 1.0487(2) 0.58653(10) 0.0295(5) Uani d 1 . .
H H95B 0.013017 0.982537 0.586553 0.035 Uiso calc 1 . .
C C96B -0.0445(2) 1.0687(2) 0.54765(11) 0.0338(6) Uani d 1 . .
H H96B -0.085619 1.016496 0.521071 0.041 Uiso calc 1 . .
C C97B -0.0438(2) 1.1641(2) 0.54717(11) 0.0378(7) Uani d 1 . .
H H97B -0.084857 1.177491 0.520473 0.045 Uiso calc 1 . .
C C98B 0.0170(2) 1.2405(2) 0.58579(11) 0.0397(7) Uani d 1 . .
H H98B 0.018357 1.306650 0.585411 0.048 Uiso calc 1 . .
C C99B 0.0760(2) 1.2203(2) 0.62496(11) 0.0366(7) Uani d 1 . .
H H99B 0.117181 1.272811 0.651425 0.044 Uiso calc 1 . .
N N01B 0.23595(15) 1.05932(15) 0.57039(7) 0.0213(4) Uani d 1 . .
C C01B 0.20860(19) 0.98079(19) 0.52894(9) 0.0232(5) Uani d 1 . .
H H01B 0.143016 0.921011 0.529280 0.028 Uiso calc 1 . .
C C02B 0.29539(19) 0.94595(18) 0.52743(9) 0.0218(5) Uani d 1 . .
O O02B 0.28063(14) 0.87878(14) 0.49423(6) 0.0287(4) Uani d 1 . .
C C03B 0.1900(2) 1.0347(2) 0.48597(10) 0.0293(6) Uani d 1 . .
H H03C 0.204842 1.006805 0.457373 0.035 Uiso calc 1 . .
H H03D 0.117463 1.027955 0.477704 0.035 Uiso calc 1 . .
C C04B 0.2665(2) 1.1453(2) 0.50390(10) 0.0298(6) Uani d 1 . .
H H04C 0.244567 1.191998 0.485401 0.036 Uiso calc 1 . .
H H04D 0.337305 1.156288 0.501220 0.036 Uiso calc 1 . .
C C05B 0.2630(2) 1.16175(19) 0.55648(10) 0.0268(5) Uani d 1 . .
H H05C 0.331345 1.211017 0.576424 0.032 Uiso calc 1 . .
H H05D 0.209579 1.186752 0.559736 0.032 Uiso calc 1 . .
N N11C 0.11728(16) 0.20779(15) 0.88180(8) 0.0245(4) Uani d 1 . .
H H11E 0.068885 0.205401 0.896766 0.029 Uiso calc 1 . .
C C11C 0.1681(2) 0.29917(19) 0.86120(9) 0.0254(5) Uani d 1 . .
H H11F 0.235449 0.301093 0.856242 0.031 Uiso calc 1 . .
C C12C 0.19106(19) 0.39259(18) 0.89633(9) 0.0224(5) Uani d 1 . .
O O12C 0.14244(14) 0.38751(13) 0.92773(7) 0.0268(4) Uani d 1 . .
C C13C 0.1011(2) 0.3009(2) 0.81205(10) 0.0315(6) Uani d 1 . .
H H13C 0.139286 0.366586 0.800837 0.038 Uiso calc 1 . .
C C14C 0.0877(3) 0.2145(2) 0.77460(11) 0.0404(7) Uani d 1 . .
H H14G 0.047265 0.148945 0.783839 0.061 Uiso calc 1 . .
H H14H 0.156175 0.218218 0.772810 0.061 Uiso calc 1 . .
H H14I 0.051086 0.220640 0.743082 0.061 Uiso calc 1 . .
C C15C -0.0026(3) 0.2978(3) 0.81689(11) 0.0420(7) Uani d 1 . .
H H15G -0.040620 0.304896 0.785950 0.063 Uiso calc 1 . .
H H15H 0.009006 0.353826 0.841452 0.063 Uiso calc 1 . .
H H15I -0.043170 0.232702 0.826413 0.063 Uiso calc 1 . .
N N21C 0.26404(17) 0.47836(15) 0.88869(8) 0.0244(4) Uani d 1 . .
H H21E 0.295121 0.474169 0.865677 0.029 Uiso calc 1 . .
C C21C 0.29539(19) 0.57817(19) 0.91596(9) 0.0237(5) Uani d 1 . .
H H21F 0.257338 0.572336 0.942030 0.028 Uiso calc 1 . .
C C22C 0.2696(2) 0.64492(19) 0.88104(9) 0.0262(5) Uani d 1 . .
O O22C 0.3060(2) 0.65741(17) 0.84567(8) 0.0460(6) Uani d 1 . .
C C23C 0.4127(3) 0.6210(3) 0.93781(13) 0.0478(8) Uani d 1 . .
H H23E 0.426098 0.567454 0.954111 0.057 Uiso calc 0.672(5) B 1
H H23F 0.446807 0.629968 0.910603 0.057 Uiso calc 0.672(5) B 1
H H23G 0.441099 0.588076 0.916721 0.057 Uiso calc 0.328(5) B 2
H H23H 0.441315 0.694152 0.934413 0.057 Uiso calc 0.328(5) B 2
C C24C 0.4660(3) 0.7137(3) 0.97105(16) 0.0362(11) Uani d 0.672(5) B 1
H H24C 0.451330 0.767888 0.955220 0.043 Uiso calc 0.672(5) B 1
C C25C 0.4297(5) 0.7078(6) 1.0179(2) 0.0479(15) Uani d 0.672(5) B 1
H H25G 0.354152 0.685575 1.010381 0.072 Uiso calc 0.672(5) B 1
H H25H 0.463623 0.775197 1.037719 0.072 Uiso calc 0.672(5) B 1
H H25I 0.448070 0.659010 1.035510 0.072 Uiso calc 0.672(5) B 1
C C26C 0.5843(4) 0.7469(5) 0.9828(2) 0.0598(17) Uani d 0.672(5) B 1
H H26G 0.600698 0.692077 0.995259 0.090 Uiso calc 0.672(5) B 1
H H26H 0.618389 0.808200 1.007090 0.090 Uiso calc 0.672(5) B 1
H H26I 0.609307 0.761716 0.953480 0.090 Uiso calc 0.672(5) B 1
C C24' 0.4540(6) 0.6155(6) 0.9829(3) 0.0288(19) Uani d 0.328(5) B 2
H H24' 0.424265 0.540775 0.984540 0.035 Uiso calc 0.328(5) B 2
C C25' 0.4333(10) 0.6613(10) 1.0264(4) 0.039(3) Uani d 0.328(5) B 2
H H25J 0.480382 0.733749 1.034685 0.058 Uiso calc 0.328(5) B 2
H H25K 0.444920 0.626050 1.053697 0.058 Uiso calc 0.328(5) B 2
H H25L 0.361142 0.653630 1.018991 0.058 Uiso calc 0.328(5) B 2
C C26' 0.5694(7) 0.6444(9) 0.9899(4) 0.048(3) Uani d 0.328(5) B 2
H H26J 0.581151 0.609329 0.962929 0.071 Uiso calc 0.328(5) B 2
H H26K 0.595632 0.624272 1.020088 0.071 Uiso calc 0.328(5) B 2
H H26L 0.605985 0.718194 0.991360 0.071 Uiso calc 0.328(5) B 2
N N31C 0.20527(17) 0.68478(16) 0.89097(8) 0.0251(4) Uani d 1 . .
H H31E 0.179186 0.669105 0.916190 0.030 Uiso calc 1 . .
C C31C 0.1764(2) 0.75306(19) 0.86194(10) 0.0271(5) Uani d 1 . .
H H31F 0.208855 0.760385 0.833837 0.033 Uiso calc 1 . .
C C32C 0.2232(2) 0.85622(19) 0.89455(9) 0.0248(5) Uani d 1 . .
O O32C 0.18653(14) 0.86797(13) 0.92866(6) 0.0255(4) Uani d 1 . .
C C33C 0.0589(2) 0.7153(2) 0.84343(11) 0.0346(6) Uani d 1 . .
H H33E 0.024215 0.671146 0.865574 0.042 Uiso calc 1 . .
H H33F 0.041016 0.774696 0.844184 0.042 Uiso calc 1 . .
C C34C 0.0161(3) 0.6562(3) 0.79266(12) 0.0446(7) Uani d 1 . .
H H34C 0.053228 0.702600 0.771416 0.054 Uiso calc 1 . .
C C35C 0.0347(3) 0.5623(3) 0.78617(15) 0.0572(10) Uani d 1 . .
H H35G 0.004920 0.516914 0.808550 0.086 Uiso calc 1 . .
H H35H 0.109607 0.581020 0.792685 0.086 Uiso calc 1 . .
H H35I 0.001679 0.527260 0.753008 0.086 Uiso calc 1 . .
C C36C -0.0990(3) 0.6329(3) 0.77499(14) 0.0589(10) Uani d 1 . .
H H36G -0.123831 0.600215 0.741297 0.088 Uiso calc 1 . .
H H36H -0.108105 0.696519 0.777557 0.088 Uiso calc 1 . .
H H36I -0.138780 0.587168 0.794757 0.088 Uiso calc 1 . .
N N41C 0.30627(18) 0.92951(16) 0.88537(8) 0.0277(5) Uani d 1 . .
H H41E 0.325499 0.922798 0.858558 0.033 Uiso calc 1 . .
C C41C 0.3645(2) 1.02144(19) 0.92120(9) 0.0253(5) Uani d 1 . .
H H41F 0.317112 1.054091 0.926341 0.030 Uiso calc 1 . .
C C42C 0.40261(19) 0.98796(19) 0.96828(9) 0.0257(5) Uani d 1 . .
O O42C 0.44339(16) 0.92798(16) 0.96776(7) 0.0363(5) Uani d 1 . .
C C43C 0.4568(2) 1.0980(2) 0.90477(10) 0.0326(6) Uani d 1 . .
H H43E 0.507797 1.068849 0.902985 0.039 Uiso calc 1 . .
H H43F 0.432119 1.111774 0.872268 0.039 Uiso calc 1 . .
C C44C 0.5082(2) 1.1961(2) 0.93986(10) 0.0310(6) Uani d 1 . .
C C45C 0.4691(2) 1.2701(2) 0.93602(12) 0.0365(6) Uani d 1 . .
H H45C 0.415116 1.262233 0.908957 0.044 Uiso calc 1 . .
C C46C 0.5079(3) 1.3547(2) 0.97107(14) 0.0498(8) Uani d 1 . .
H H46C 0.480420 1.404510 0.967988 0.060 Uiso calc 1 . .
C C47C 0.5864(3) 1.3669(3) 1.01051(15) 0.0545(9) Uani d 1 . .
H H47C 0.612018 1.424316 1.034891 0.065 Uiso calc 1 . .
C C48C 0.6279(3) 1.2954(3) 1.01457(13) 0.0499(8) Uani d 1 . .
H H48C 0.682661 1.304289 1.041492 0.060 Uiso calc 1 . .
C C49C 0.5896(2) 1.2109(2) 0.97934(11) 0.0369(6) Uani d 1 . .
H H49C 0.618905 1.162496 0.982064 0.044 Uiso calc 1 . .
N N51C 0.38933(16) 1.02529(16) 1.00917(8) 0.0239(4) Uani d 1 . .
C C51C 0.4231(2) 0.9944(2) 1.05493(9) 0.0271(5) Uani d 1 . .
H H51C 0.488356 0.985045 1.055718 0.033 Uiso calc 1 . .
C C52C 0.3395(2) 0.8976(2) 1.06463(9) 0.0258(5) Uani d 1 . .
O O52C 0.35684(15) 0.86636(16) 1.10335(7) 0.0341(4) Uani d 1 . .
C C53C 0.3504(2) 1.1047(2) 1.01652(10) 0.0292(6) Uani d 1 . .
H H53E 0.277558 1.081921 0.997945 0.035 Uiso calc 1 . .
H H53F 0.394089 1.169256 1.006835 0.035 Uiso calc 1 . .
C C54C 0.3582(2) 1.1172(2) 1.07055(10) 0.0348(6) Uani d 1 . .
H H54E 0.291899 1.072809 1.077824 0.042 Uiso calc 1 . .
H H54F 0.376247 1.188819 1.083413 0.042 Uiso calc 1 . .
C C55C 0.4448(2) 1.0856(2) 1.09176(11) 0.0363(6) Uani d 1 . .
H H55E 0.514178 1.140857 1.094173 0.044 Uiso calc 1 . .
H H55F 0.439969 1.065714 1.123991 0.044 Uiso calc 1 . .
N N61C 0.24904(16) 0.85274(16) 1.03172(8) 0.0243(4) Uani d 1 . .
H H61E 0.242070 0.875179 1.003905 0.029 Uiso calc 1 . .
C C61C 0.1618(2) 0.76734(19) 1.04103(9) 0.0244(5) Uani d 1 . .
H H61F 0.166826 0.773962 1.076476 0.029 Uiso calc 1 . .
C C62C 0.16528(19) 0.66640(19) 1.02467(9) 0.0232(5) Uani d 1 . .
O O62C 0.15633(15) 0.63857(14) 0.98185(6) 0.0283(4) Uani d 1 . .
C C63C 0.0568(2) 0.76469(19) 1.01505(10) 0.0272(5) Uani d 1 . .
H H63C 0.048173 0.750281 0.979523 0.033 Uiso calc 1 . .
C C64C 0.0505(2) 0.8660(2) 1.02668(12) 0.0376(7) Uani d 1 . .
H H64G -0.018450 0.860730 1.010747 0.056 Uiso calc 1 . .
H H64H 0.103704 0.919800 1.015165 0.056 Uiso calc 1 . .
H H64I 0.062209 0.882601 1.061592 0.056 Uiso calc 1 . .
C C65C -0.0295(2) 0.6789(2) 1.02975(13) 0.0411(7) Uani d 1 . .
H H65G -0.019868 0.690422 1.064749 0.062 Uiso calc 1 . .
H H65H -0.027187 0.613792 1.020193 0.062 Uiso calc 1 . .
H H65I -0.096919 0.677100 1.013780 0.062 Uiso calc 1 . .
N N71C 0.17625(18) 0.61104(16) 1.05924(8) 0.0263(5) Uani d 1 . .
H H71E 0.188966 0.637095 1.089543 0.032 Uiso calc 1 . .
C C71C 0.1675(2) 0.50793(19) 1.04760(9) 0.0256(5) Uani d 1 . .
H H71F 0.193814 0.503645 1.018158 0.031 Uiso calc 1 . .
C C72C 0.0521(2) 0.43627(19) 1.03686(9) 0.0254(5) Uani d 1 . .
O O72C 0.00420(16) 0.42081(15) 1.06855(7) 0.0354(4) Uani d 1 . .
C C73C 0.2313(2) 0.4809(2) 1.08912(10) 0.0313(6) Uani d 1 . .
H H73E 0.204702 0.485412 1.118088 0.038 Uiso calc 1 . .
H H73F 0.304170 0.532349 1.096187 0.038 Uiso calc 1 . .
C C74C 0.2301(2) 0.3748(2) 1.08012(11) 0.0353(6) Uani d 1 . .
H H74C 0.156304 0.323063 1.072166 0.042 Uiso calc 1 . .
C C75C 0.2777(3) 0.3643(3) 1.03837(12) 0.0487(9) Uani d 1 . .
H H75G 0.236827 0.373296 1.008751 0.073 Uiso calc 1 . .
H H75H 0.277615 0.296501 1.034427 0.073 Uiso calc 1 . .
H H75I 0.349311 0.416336 1.045046 0.073 Uiso calc 1 . .
C C76C 0.2888(3) 0.3537(3) 1.12579(13) 0.0506(9) Uani d 1 . .
H H76G 0.362115 0.401897 1.133289 0.076 Uiso calc 1 . .
H H76H 0.283500 0.283958 1.120711 0.076 Uiso calc 1 . .
H H76I 0.258478 0.361538 1.152643 0.076 Uiso calc 1 . .
N N81C 0.00792(17) 0.39385(17) 0.99062(8) 0.0272(5) Uani d 1 . .
H H81E 0.047259 0.407115 0.969847 0.033 Uiso calc 1 . .
C C81C -0.1024(2) 0.3267(2) 0.97313(10) 0.0309(6) Uani d 1 . .
H H81F -0.140389 0.344283 0.995345 0.037 Uiso calc 1 . .
C C82C -0.1257(2) 0.2141(2) 0.97230(11) 0.0326(6) Uani d 1 . .
O O82C -0.21445(16) 0.14866(18) 0.95689(10) 0.0518(6) Uani d 1 . .
C C83C -0.1438(2) 0.3456(3) 0.92319(12) 0.0455(7) Uani d 1 . .
H H83E -0.215632 0.293221 0.910305 0.055 Uiso calc 1 . .
H H83F -0.100928 0.336727 0.901775 0.055 Uiso calc 1 . .
C C84C -0.1446(3) 0.4511(3) 0.92112(15) 0.0584(10) Uani d 1 . .
H H84C -0.073743 0.504008 0.937462 0.070 Uiso calc 1 . .
C C85C -0.2218(3) 0.4637(3) 0.94611(17) 0.0600(11) Uani d 1 . .
H H85J -0.222544 0.530445 0.942809 0.090 Uiso calc 1 . .
H H85K -0.202056 0.458806 0.980331 0.090 Uiso calc 1 . .
H H85L -0.291087 0.409999 0.931528 0.090 Uiso calc 1 . .
C C86C -0.1693(3) 0.4661(5) 0.86917(19) 0.0924(17) Uani d 1 . .
H H86J -0.227216 0.404249 0.850474 0.139 Uiso calc 1 . .
H H86K -0.108067 0.479980 0.856131 0.139 Uiso calc 1 . .
H H86L -0.188712 0.523695 0.867170 0.139 Uiso calc 1 . .
N N91C -0.04320(17) 0.19333(17) 0.98933(8) 0.0269(5) Uani d 1 . .
H H91E 0.018845 0.244309 0.997204 0.032 Uiso calc 1 . .
C C91C -0.0506(2) 0.0916(2) 0.99548(10) 0.0280(5) Uani d 1 . .
H H91F -0.120855 0.039869 0.977636 0.034 Uiso calc 1 . .
C C92C 0.0323(2) 0.08094(19) 0.97217(10) 0.0274(5) Uani d 1 . .
O O92C 0.12235(15) 0.11008(16) 0.99518(8) 0.0376(5) Uani d 1 . .
C C93C -0.0323(2) 0.0785(2) 1.04885(10) 0.0320(6) Uani d 1 . .
H H93E -0.025061 0.013789 1.052281 0.038 Uiso calc 1 . .
H H93F 0.033184 0.135025 1.067268 0.038 Uiso calc 1 . .
C C94C -0.1217(2) 0.0778(2) 1.06914(10) 0.0350(6) Uani d 1 . .
C C95C -0.1272(3) 0.1670(3) 1.08481(11) 0.0399(7) Uani d 1 . .
H H95C -0.072866 0.230626 1.083765 0.048 Uiso calc 1 . .
C C96C -0.2113(3) 0.1649(3) 1.10214(12) 0.0521(9) Uani d 1 . .
H H96C -0.213997 0.226989 1.112870 0.063 Uiso calc 1 . .
C C97C -0.2901(3) 0.0742(4) 1.10383(13) 0.0634(12) Uani d 1 . .
H H97C -0.347076 0.073080 1.116007 0.076 Uiso calc 1 . .
C C98C -0.2864(3) -0.0157(4) 1.08777(14) 0.0623(11) Uani d 1 . .
H H98C -0.341295 -0.078902 1.088751 0.075 Uiso calc 1 . .
C C99C -0.2030(3) -0.0143(3) 1.07017(12) 0.0480(8) Uani d 1 . .
H H99C -0.201462 -0.076587 1.058790 0.058 Uiso calc 1 . .
N N01C 0.00253(16) 0.04722(16) 0.92430(8) 0.0264(5) Uani d 1 . .
C C01C 0.0754(2) 0.0331(2) 0.89859(10) 0.0286(6) Uani d 1 . .
H H01C 0.121886 0.008601 0.919921 0.034 Uiso calc 1 . .
C C02C 0.14112(19) 0.12697(19) 0.87895(9) 0.0246(5) Uani d 1 . .
O O02C 0.20918(14) 0.12388(14) 0.86008(7) 0.0305(4) Uani d 1 . .
C C03C 0.0029(2) -0.0515(2) 0.85714(12) 0.0380(7) Uani d 1 . .
H H03E 0.033598 -0.047227 0.828929 0.046 Uiso calc 1 . .
H H03F -0.012821 -0.119557 0.867034 0.046 Uiso calc 1 . .
C C04C -0.0939(2) -0.0309(2) 0.84604(12) 0.0398(7) Uani d 1 . .
H H04E -0.084384 0.025348 0.826736 0.048 Uiso calc 1 . .
H H04F -0.155214 -0.092511 0.828283 0.048 Uiso calc 1 . .
C C05C -0.1062(2) -0.0017(2) 0.89535(11) 0.0348(6) Uani d 1 . .
H H05E -0.139609 0.046455 0.894258 0.042 Uiso calc 1 . .
H H05F -0.147797 -0.062477 0.908355 0.042 Uiso calc 1 . .

loop_
_atom_site_aniso_label
_atom_site_aniso_U_11
_atom_site_aniso_U_22
_atom_site_aniso_U_33
_atom_site_aniso_U_12
_atom_site_aniso_U_13
_atom_site_aniso_U_23
O1W 0.0616(14) 0.0557(13) 0.0287(11) 0.0400(12) 0.0231(10) 0.0163(9)
O2W 0.0249(9) 0.0373(10) 0.0259(10) 0.0091(8) 0.0072(8) 0.0005(8)
O3W 0.0425(11) 0.0641(14) 0.0273(11) 0.0272(11) 0.0130(9) 0.0031(10)
O4W 0.039(2) 0.035(2) 0.058(3) 0.0106(18) 0.004(2) 0.0127(19)
O5W 0.072(2) 0.084(3) 0.092(3) 0.0324(18) 0.0250(18) -0.0320(17)
O1D 0.0541(12) 0.0361(11) 0.0266(10) 0.0256(10) 0.0140(9) 0.0055(8)
C1D 0.0603(19) 0.0310(15) 0.0304(16) 0.0209(14) 0.0193(14) 0.0048(12)
C2D 0.060(2) 0.0384(18) 0.057(2) 0.0102(16) 0.0223(18) 0.0020(16)
C3D 0.066(2) 0.0427(18) 0.0325(17) 0.0227(16) 0.0224(16) 0.0044(14)
O1E 0.0618(13) 0.0326(10) 0.0404(12) 0.0154(10) 0.0167(10) 0.0065(9)
C1E 0.1180(19) 0.0431(13) 0.0577(16) 0.0135(14) 0.0195(15) 0.0054(12)
C2E 0.126(3) 0.0447(17) 0.063(2) 0.0145(18) 0.018(2) 0.0136(16)
C3E 0.107(2) 0.0417(16) 0.0596(19) 0.0219(16) 0.0278(18) -0.0005(15)
O1F 0.100(2) 0.0742(17) 0.0570(16) 0.0667(17) 0.0489(15) 0.0333(13)
C1F 0.103(4) 0.085(3) 0.057(3) 0.066(3) 0.036(3) 0.025(2)
C2F 0.052(2) 0.054(2) 0.111(4) 0.0326(19) 0.034(2) 0.022(2)
C3F 0.105(4) 0.084(4) 0.114(5) 0.064(3) 0.004(4) -0.009(3)
O1G 0.0425(12) 0.0583(14) 0.0471(14) -0.0009(11) 0.0101(10) 0.0085(11)
C1G 0.0385(13) 0.0518(15) 0.0437(16) 0.0067(12) 0.0105(12) 0.0078(12)
C2G 0.0367(17) 0.051(2) 0.043(2) 0.0118(16) 0.0087(17) 0.0062(17)
C3G 0.0382(17) 0.0464(18) 0.043(2) 0.0101(16) 0.0096(16) 0.0086(16)
C1G' 0.0392(13) 0.0528(15) 0.0447(16) 0.0058(12) 0.0102(12) 0.0079(12)
C2G' 0.0384(17) 0.053(2) 0.045(2) 0.0098(16) 0.0089(17) 0.0075(17)
C3G' 0.0382(17) 0.0466(18) 0.043(2) 0.0103(16) 0.0093(16) 0.0089(16)
N11A 0.0200(10) 0.0260(11) 0.0233(11) 0.0063(8) 0.0033(8) 0.0053(9)
C11A 0.0187(11) 0.0319(13) 0.0225(13) 0.0069(10) 0.0038(10) -0.0006(10)
C12A 0.0229(12) 0.0250(12) 0.0182(13) 0.0080(10) 0.0052(10) 0.0009(9)
O12A 0.0305(10) 0.0562(13) 0.0173(10) 0.0205(9) 0.0065(8) 0.0066(8)
C13A 0.0326(14) 0.0391(16) 0.0386(17) 0.0149(12) 0.0115(13) 0.0007(13)
C14A 0.0445(17) 0.0403(17) 0.048(2) 0.0163(14) 0.0018(15) -0.0021(14)
C15A 0.053(2) 0.0416(19) 0.095(3) 0.0164(16) 0.040(2) -0.0052(19)
N21A 0.0202(10) 0.0318(11) 0.0158(10) 0.0089(9) 0.0064(8) 0.0045(8)
C21A 0.0212(11) 0.0304(13) 0.0164(12) 0.0081(10) 0.0069(10) 0.0001(10)
C22A 0.0205(11) 0.0329(13) 0.0190(13) 0.0100(10) 0.0077(10) 0.0005(10)
O22A 0.0369(10) 0.0325(10) 0.0183(9) 0.0089(8) 0.0111(8) -0.0011(7)
C23A 0.0234(12) 0.0357(14) 0.0254(14) 0.0128(11) 0.0045(11) -0.0002(11)
C24A 0.0323(14) 0.0316(15) 0.0442(18) 0.0136(12) 0.0088(13) -0.0027(13)
C25A 0.056(2) 0.0432(18) 0.050(2) 0.0275(16) 0.0180(17) 0.0091(15)
C26A 0.069(2) 0.054(2) 0.040(2) 0.0359(19) 0.0004(17) -0.0127(16)
N31A 0.0240(10) 0.0282(11) 0.0152(10) 0.0057(9) 0.0061(8) -0.0007(8)
C31A 0.0198(11) 0.0284(13) 0.0194(12) 0.0055(10) 0.0054(10) 0.0007(10)
C32A 0.0236(12) 0.0282(13) 0.0212(13) 0.0076(10) 0.0072(10) 0.0010(10)
O32A 0.0246(9) 0.0409(10) 0.0197(9) 0.0096(8) 0.0080(7) 0.0022(8)
C33A 0.0227(12) 0.0338(14) 0.0240(13) 0.0069(11) 0.0062(10) 0.0016(11)
C34A 0.0299(13) 0.0336(14) 0.0264(14) 0.0098(11) 0.0076(11) 0.0053(11)
C35A 0.0459(17) 0.0357(16) 0.0373(18) 0.0144(13) 0.0105(14) 0.0043(13)
C36A 0.057(2) 0.0443(19) 0.053(2) 0.0234(17) -0.0058(17) 0.0071(16)
N41A 0.0224(10) 0.0353(12) 0.0181(11) 0.0092(9) 0.0068(9) -0.0008(9)
C41A 0.0203(11) 0.0319(13) 0.0223(13) 0.0067(10) 0.0059(10) 0.0002(10)
C42A 0.0181(11) 0.0330(14) 0.0264(14) 0.0073(10) 0.0055(10) 0.0001(11)
O42A 0.0348(10) 0.0327(10) 0.0324(11) 0.0095(8) 0.0125(9) 0.0052(8)
C43A 0.0236(13) 0.0440(16) 0.0266(14) 0.0115(12) 0.0055(11) -0.0016(12)
C44A 0.0184(12) 0.0391(15) 0.0250(14) 0.0075(11) -0.0003(10) 0.0003(11)
C45A 0.0253(13) 0.0385(16) 0.0387(17) 0.0079(12) 0.0010(12) 0.0022(13)
C46A 0.0278(15) 0.060(2) 0.049(2) 0.0020(14) 0.0089(14) 0.0180(16)
C47A 0.0250(15) 0.089(3) 0.049(2) 0.0202(17) 0.0134(15) 0.0180(19)
C48A 0.0351(16) 0.072(2) 0.045(2) 0.0322(16) 0.0073(14) 0.0028(17)
C49A 0.0299(14) 0.0426(16) 0.0362(16) 0.0159(12) 0.0035(12) 0.0037(13)
N51A 0.0217(10) 0.0304(11) 0.0241(12) 0.0077(9) 0.0063(9) -0.0018(9)
C51A 0.0247(13) 0.0382(15) 0.0336(16) 0.0150(12) 0.0050(12) -0.0071(12)
C52A 0.0256(13) 0.0314(14) 0.0322(15) 0.0109(11) 0.0087(11) -0.0027(11)
O52A 0.0315(10) 0.0444(12) 0.0527(14) 0.0170(9) 0.0001(10) -0.0202(10)
C53A 0.0239(13) 0.058(2) 0.0418(18) 0.0123(13) 0.0063(13) -0.0173(15)
C54A 0.0264(14) 0.060(2) 0.0290(16) -0.0017(13) 0.0124(12) -0.0059(14)
C55A 0.0282(13) 0.0402(16) 0.0248(14) 0.0059(12) 0.0100(11) 0.0024(12)
N61A 0.0199(10) 0.0265(11) 0.0224(11) 0.0073(8) 0.0058(8) -0.0015(8)
C61A 0.0209(11) 0.0272(12) 0.0204(13) 0.0074(10) 0.0050(10) -0.0008(10)
C62A 0.0224(11) 0.0230(12) 0.0196(13) 0.0089(10) 0.0057(10) 0.0002(9)
O62A 0.0287(9) 0.0420(11) 0.0176(10) -0.0006(8) 0.0051(8) -0.0008(8)
C63A 0.0247(12) 0.0300(13) 0.0226(13) 0.0071(10) 0.0059(10) 0.0045(11)
C64A 0.0325(14) 0.0333(15) 0.0331(16) 0.0150(12) 0.0046(12) 0.0047(12)
C65A 0.0487(18) 0.0441(17) 0.0310(16) 0.0148(14) 0.0184(14) 0.0105(13)
N71A 0.0195(9) 0.0299(11) 0.0170(10) 0.0076(8) 0.0054(8) 0.0002(8)
C71A 0.0169(11) 0.0273(13) 0.0208(12) 0.0084(10) 0.0046(9) 0.0024(10)
C72A 0.0177(11) 0.0227(11) 0.0201(13) 0.0061(9) 0.0045(9) 0.0018(9)
O72A 0.0240(8) 0.0372(10) 0.0175(9) 0.0133(8) 0.0043(7) -0.0005(7)
C73A 0.0257(12) 0.0260(13) 0.0346(15) 0.0119(11) 0.0061(11) -0.0001(11)
C74A 0.0277(13) 0.0266(14) 0.054(2) 0.0093(11) 0.0085(13) 0.0041(13)
C75A 0.059(2) 0.0296(17) 0.096(3) 0.0112(16) 0.026(2) 0.0007(18)
C76A 0.0474(19) 0.0458(19) 0.061(2) 0.0117(15) 0.0211(17) 0.0229(17)
N81A 0.0205(9) 0.0274(10) 0.0161(10) 0.0112(8) 0.0045(8) 0.0034(8)
C81A 0.0190(11) 0.0253(12) 0.0189(12) 0.0097(9) 0.0052(9) 0.0045(9)
C82A 0.0192(11) 0.0274(12) 0.0212(13) 0.0116(10) 0.0060(10) 0.0059(10)
O82A 0.0230(8) 0.0323(9) 0.0197(9) 0.0088(7) 0.0076(7) 0.0025(7)
C83A 0.0250(12) 0.0262(13) 0.0281(14) 0.0108(10) 0.0094(11) 0.0040(10)
C84A 0.0262(13) 0.0280(13) 0.0312(15) 0.0084(11) 0.0107(11) 0.0068(11)
C85A 0.0364(15) 0.0388(16) 0.0359(17) 0.0130(12) 0.0189(13) 0.0155(13)
C86A 0.0503(19) 0.0308(16) 0.055(2) 0.0017(14) 0.0239(17) 0.0013(14)
N91A 0.0186(10) 0.0342(12) 0.0169(11) 0.0065(9) 0.0047(8) 0.0035(9)
C91A 0.0187(11) 0.0351(14) 0.0206(13) 0.0069(10) 0.0066(10) 0.0062(10)
C92A 0.0195(11) 0.0341(14) 0.0203(13) 0.0022(10) 0.0013(10) 0.0043(11)
O92A 0.0416(11) 0.0441(11) 0.0270(11) 0.0215(10) 0.0053(9) 0.0038(9)
C93A 0.0209(12) 0.0365(14) 0.0204(13) 0.0067(11) 0.0022(10) 0.0052(11)
C94A 0.0213(12) 0.0356(14) 0.0187(12) 0.0086(10) 0.0015(10) 0.0067(10)
C95A 0.0405(16) 0.0358(16) 0.051(2) 0.0113(13) 0.0178(15) 0.0075(14)
C96A 0.0488(19) 0.0371(18) 0.070(3) 0.0064(15) 0.0227(19) 0.0144(17)
C97A 0.0309(15) 0.0475(18) 0.050(2) 0.0063(13) 0.0162(14) 0.0219(15)
C98A 0.0263(13) 0.0605(19) 0.0305(16) 0.0216(14) 0.0090(12) 0.0173(14)
C99A 0.0227(12) 0.0387(15) 0.0274(14) 0.0127(11) 0.0019(11) 0.0080(11)
N01A 0.0220(10) 0.0368(12) 0.0226(11) 0.0062(9) 0.0044(9) 0.0075(9)
C01A 0.0345(14) 0.0304(14) 0.0240(14) 0.0073(12) 0.0029(12) 0.0074(11)
C02A 0.0303(13) 0.0270(13) 0.0216(13) 0.0091(11) 0.0051(11) 0.0032(10)
O02A 0.0407(11) 0.0286(10) 0.0291(11) 0.0129(8) -0.0007(9) 0.0065(8)
C03A 0.0327(15) 0.0452(18) 0.0307(16) -0.0033(13) 0.0026(13) 0.0138(13)
C04A 0.0286(14) 0.064(2) 0.0261(15) 0.0092(14) 0.0127(12) 0.0127(14)
C05A 0.0275(14) 0.063(2) 0.0240(15) 0.0162(14) 0.0097(12) 0.0093(13)
N11B 0.0267(10) 0.0260(10) 0.0182(10) 0.0149(9) 0.0066(8) 0.0000(8)
C11B 0.0291(12) 0.0281(13) 0.0164(12) 0.0161(11) 0.0082(10) 0.0030(10)
C12B 0.0261(12) 0.0290(13) 0.0193(13) 0.0148(10) 0.0087(10) 0.0024(10)
O12B 0.0624(13) 0.0332(10) 0.0210(10) 0.0265(10) 0.0183(9) 0.0066(8)
C13B 0.0266(12) 0.0313(13) 0.0182(12) 0.0137(11) 0.0073(10) 0.0039(10)
C14B 0.0286(13) 0.0429(16) 0.0278(14) 0.0175(12) 0.0081(11) 0.0074(12)
C15B 0.0319(13) 0.0279(13) 0.0310(15) 0.0113(11) 0.0096(12) 0.0056(11)
N21B 0.0329(11) 0.0242(10) 0.0167(10) 0.0134(9) 0.0071(9) 0.0035(8)
C21B 0.0277(12) 0.0241(12) 0.0222(13) 0.0118(10) 0.0064(10) 0.0037(10)
C22B 0.0285(12) 0.0177(11) 0.0229(13) 0.0086(10) 0.0080(10) 0.0037(9)
O22B 0.0398(10) 0.0349(10) 0.0218(9) 0.0212(9) 0.0109(8) 0.0040(8)
C23B 0.0311(13) 0.0287(14) 0.0287(14) 0.0125(11) 0.0048(11) 0.0018(11)
C24B 0.0320(14) 0.0256(14) 0.0469(18) 0.0104(11) 0.0079(13) 0.0031(12)
C25B 0.0444(17) 0.0320(15) 0.051(2) 0.0117(13) 0.0139(15) 0.0126(14)
C26B 0.0435(17) 0.0294(16) 0.064(2) 0.0075(13) 0.0096(17) -0.0034(15)
N31B 0.0244(10) 0.0239(10) 0.0207(11) 0.0096(8) 0.0100(8) 0.0041(8)
C31B 0.0254(12) 0.0258(12) 0.0199(12) 0.0117(10) 0.0090(10) 0.0041(10)
C32B 0.0201(11) 0.0241(12) 0.0205(13) 0.0096(9) 0.0081(9) 0.0027(9)
O32B 0.0283(9) 0.0265(9) 0.0210(9) 0.0105(7) 0.0104(7) 0.0043(7)
C33B 0.0256(12) 0.0279(13) 0.0239(13) 0.0087(10) 0.0069(10) 0.0036(10)
C34B 0.0305(13) 0.0252(13) 0.0278(14) 0.0089(11) 0.0089(11) 0.0049(11)
C35B 0.0407(16) 0.0343(15) 0.0372(17) 0.0093(13) 0.0195(14) 0.0089(12)
C36B 0.0475(18) 0.0314(16) 0.0393(18) 0.0017(13) 0.0068(15) 0.0007(13)
N41B 0.0335(11) 0.0263(11) 0.0221(11) 0.0146(9) 0.0141(9) 0.0075(9)
C41B 0.0295(13) 0.0249(12) 0.0209(13) 0.0129(10) 0.0105(10) 0.0051(10)
C42B 0.0292(13) 0.0224(12) 0.0238(13) 0.0116(10) 0.0108(11) 0.0040(10)
O42B 0.0319(10) 0.0394(10) 0.0255(10) 0.0168(8) 0.0103(8) 0.0079(8)
C43B 0.0334(13) 0.0249(13) 0.0302(14) 0.0130(11) 0.0162(12) 0.0050(11)
C44B 0.0357(14) 0.0291(13) 0.0235(13) 0.0151(11) 0.0113(11) -0.0018(10)
C45B 0.0413(16) 0.0334(15) 0.0413(18) 0.0164(13) 0.0219(14) 0.0052(12)
C46B 0.0357(16) 0.0435(18) 0.059(2) 0.0076(14) 0.0228(16) -0.0112(16)
C47B 0.0369(17) 0.091(3) 0.046(2) 0.0322(19) 0.0046(16) -0.022(2)
C48B 0.065(2) 0.100(3) 0.0315(18) 0.060(2) 0.0045(17) -0.0009(19)
C49B 0.059(2) 0.060(2) 0.0311(16) 0.0397(17) 0.0186(15) 0.0118(14)
N51B 0.0278(10) 0.0248(10) 0.0213(11) 0.0122(9) 0.0116(9) 0.0038(8)
C51B 0.0285(12) 0.0221(12) 0.0252(13) 0.0097(10) 0.0139(11) 0.0045(10)
C52B 0.0241(12) 0.0261(12) 0.0224(13) 0.0103(10) 0.0078(10) 0.0039(10)
O52B 0.0354(10) 0.0299(10) 0.0424(12) 0.0107(8) 0.0254(9) 0.0031(8)
C53B 0.0426(15) 0.0262(13) 0.0269(14) 0.0151(12) 0.0202(12) 0.0087(11)
C54B 0.0416(15) 0.0350(14) 0.0265(14) 0.0209(12) 0.0161(12) 0.0122(11)
C55B 0.0353(14) 0.0294(13) 0.0246(13) 0.0193(11) 0.0116(11) 0.0081(10)
N61B 0.0252(10) 0.0253(10) 0.0219(11) 0.0116(8) 0.0110(9) 0.0042(8)
C61B 0.0275(12) 0.0233(12) 0.0221(13) 0.0128(10) 0.0106(10) 0.0057(10)
C62B 0.0262(12) 0.0225(12) 0.0212(13) 0.0101(10) 0.0089(10) 0.0021(10)
O62B 0.0412(11) 0.0510(12) 0.0296(11) 0.0277(10) 0.0215(9) 0.0181(9)
C63B 0.0287(13) 0.0291(13) 0.0240(13) 0.0116(11) 0.0069(11) 0.0017(10)
C64B 0.0322(14) 0.0421(16) 0.0370(17) 0.0179(13) 0.0013(13) 0.0017(13)
C65B 0.0360(15) 0.0283(14) 0.0356(16) 0.0090(12) 0.0063(13) -0.0018(12)
N71B 0.0276(10) 0.0241(10) 0.0227(11) 0.0136(9) 0.0125(9) 0.0088(8)
C71B 0.0301(12) 0.0233(12) 0.0210(13) 0.0136(10) 0.0103(10) 0.0073(10)
C72B 0.0240(11) 0.0265(12) 0.0189(12) 0.0132(10) 0.0076(10) 0.0057(10)
O72B 0.0431(10) 0.0333(10) 0.0236(10) 0.0215(9) 0.0195(8) 0.0090(8)
C73B 0.0279(13) 0.0289(13) 0.0326(15) 0.0099(11) 0.0079(11) 0.0105(11)
C74B 0.0274(13) 0.0285(13) 0.0319(15) 0.0098(11) 0.0051(11) 0.0083(11)
C75B 0.0397(15) 0.0363(15) 0.0332(16) 0.0165(13) 0.0006(13) 0.0037(12)
C76B 0.0351(16) 0.0534(19) 0.050(2) 0.0211(15) 0.0067(14) 0.0168(16)
N81B 0.0262(10) 0.0204(10) 0.0177(10) 0.0090(8) 0.0086(8) 0.0010(8)
C81B 0.0250(12) 0.0218(12) 0.0187(12) 0.0107(10) 0.0054(10) 0.0023(9)
C82B 0.0224(11) 0.0186(11) 0.0179(12) 0.0075(9) 0.0042(10) -0.0014(9)
O82B 0.0259(8) 0.0261(9) 0.0200(9) 0.0109(7) 0.0080(7) 0.0042(7)
C83B 0.0253(12) 0.0253(12) 0.0301(14) 0.0098(10) 0.0060(11) 0.0066(10)
C84B 0.0314(13) 0.0297(13) 0.0371(15) 0.0133(11) 0.0013(12) 0.0091(11)
C85B 0.040(2) 0.038(2) 0.028(2) 0.018(2) -0.0012(19) 0.0039(18)
C86B 0.032(2) 0.059(3) 0.059(3) 0.023(2) 0.007(2) 0.027(3)
C85' 0.054(5) 0.050(5) 0.033(5) 0.019(4) 0.008(4) 0.008(4)
C86' 0.052(5) 0.073(6) 0.060(6) 0.035(5) 0.004(5) 0.009(5)
N91B 0.0256(10) 0.0326(11) 0.0153(10) 0.0148(9) 0.0062(8) 0.0034(8)
C91B 0.0249(12) 0.0293(13) 0.0183(12) 0.0143(10) 0.0070(10) 0.0055(10)
C92B 0.0218(11) 0.0271(13) 0.0203(13) 0.0111(10) 0.0058(10) 0.0053(10)
O92B 0.0442(11) 0.0248(10) 0.0228(10) 0.0110(8) 0.0075(8) 0.0063(7)
C93B 0.0272(13) 0.0455(16) 0.0211(13) 0.0196(12) 0.0085(11) 0.0054(11)
C94B 0.0240(12) 0.0427(15) 0.0215(13) 0.0175(11) 0.0086(10) 0.0053(11)
C95B 0.0230(12) 0.0320(14) 0.0291(14) 0.0065(10) 0.0069(11) 0.0060(11)
C96B 0.0252(13) 0.0419(16) 0.0278(15) 0.0091(12) 0.0031(11) 0.0043(12)
C97B 0.0362(15) 0.0527(18) 0.0291(16) 0.0240(14) 0.0048(12) 0.0112(13)
C98B 0.0456(17) 0.0445(17) 0.0368(17) 0.0272(15) 0.0086(14) 0.0066(13)
C99B 0.0363(15) 0.0457(17) 0.0296(15) 0.0215(13) 0.0046(12) -0.0021(13)
N01B 0.0238(10) 0.0246(10) 0.0171(10) 0.0113(8) 0.0058(8) 0.0033(8)
C01B 0.0228(11) 0.0277(12) 0.0169(12) 0.0087(10) 0.0040(10) 0.0018(10)
C02B 0.0268(12) 0.0229(12) 0.0154(12) 0.0086(10) 0.0076(10) 0.0050(9)
O02B 0.0319(9) 0.0321(10) 0.0200(9) 0.0120(8) 0.0065(8) -0.0032(7)
C03B 0.0319(13) 0.0399(15) 0.0194(13) 0.0191(12) 0.0039(11) 0.0079(11)
C04B 0.0351(14) 0.0342(14) 0.0251(14) 0.0174(12) 0.0097(11) 0.0127(11)
C05B 0.0308(13) 0.0257(13) 0.0250(14) 0.0111(11) 0.0089(11) 0.0088(10)
N11C 0.0298(11) 0.0228(10) 0.0273(12) 0.0138(9) 0.0139(9) 0.0060(9)
C11C 0.0323(13) 0.0252(13) 0.0242(13) 0.0138(11) 0.0141(11) 0.0056(10)
C12C 0.0271(12) 0.0260(12) 0.0202(12) 0.0149(10) 0.0099(10) 0.0059(10)
O12C 0.0325(9) 0.0265(9) 0.0244(9) 0.0117(8) 0.0146(8) 0.0040(7)
C13C 0.0463(16) 0.0297(14) 0.0224(14) 0.0176(12) 0.0124(12) 0.0051(11)
C14C 0.0535(18) 0.0450(17) 0.0256(15) 0.0244(15) 0.0094(14) -0.0021(13)
C15C 0.0544(19) 0.0561(19) 0.0289(16) 0.0368(16) 0.0089(14) 0.0095(14)
N21C 0.0326(11) 0.0239(11) 0.0230(11) 0.0134(9) 0.0164(9) 0.0053(8)
C21C 0.0283(12) 0.0269(12) 0.0166(12) 0.0113(10) 0.0081(10) 0.0012(10)
C22C 0.0368(14) 0.0220(12) 0.0237(13) 0.0132(11) 0.0138(11) 0.0030(10)
O22C 0.0837(17) 0.0550(13) 0.0380(12) 0.0523(13) 0.0426(12) 0.0277(10)
C23C 0.0413(11) 0.0563(12) 0.0395(12) 0.0132(9) 0.0123(9) 0.0037(9)
C24C 0.035(2) 0.034(2) 0.032(2) 0.0112(18) -0.0006(18) -0.0033(18)
C25C 0.041(3) 0.058(4) 0.036(3) 0.017(3) 0.006(2) -0.015(3)
C26C 0.037(3) 0.081(4) 0.038(3) 0.007(3) 0.000(2) -0.014(3)
C24' 0.030(4) 0.034(4) 0.021(4) 0.014(3) 0.000(3) 0.004(3)
C25' 0.048(6) 0.043(7) 0.021(5) 0.017(6) 0.004(4) 0.002(5)
C26' 0.032(5) 0.058(7) 0.048(6) 0.019(5) -0.002(4) 0.008(5)
N31C 0.0369(11) 0.0247(10) 0.0200(11) 0.0157(9) 0.0139(9) 0.0056(8)
C31C 0.0390(14) 0.0258(13) 0.0221(13) 0.0175(11) 0.0111(11) 0.0040(10)
C32C 0.0346(13) 0.0252(13) 0.0209(13) 0.0183(11) 0.0075(11) 0.0061(10)
O32C 0.0347(9) 0.0264(9) 0.0200(9) 0.0157(8) 0.0105(8) 0.0043(7)
C33C 0.0385(15) 0.0361(15) 0.0325(16) 0.0204(13) 0.0072(13) -0.0004(12)
C34C 0.0426(17) 0.0500(19) 0.0335(17) 0.0120(15) 0.0079(14) 0.0062(14)
C35C 0.058(2) 0.0422(19) 0.056(2) 0.0041(16) 0.0222(19) -0.0173(16)
C36C 0.048(2) 0.074(3) 0.040(2) 0.0138(19) 0.0027(16) 0.0091(18)
N41C 0.0400(12) 0.0280(11) 0.0188(11) 0.0150(10) 0.0127(9) 0.0053(9)
C41C 0.0318(13) 0.0256(12) 0.0221(13) 0.0140(11) 0.0095(11) 0.0061(10)
C42C 0.0258(12) 0.0292(13) 0.0243(14) 0.0119(11) 0.0090(11) 0.0072(10)
O42C 0.0474(11) 0.0429(11) 0.0338(11) 0.0315(10) 0.0143(9) 0.0122(9)
C43C 0.0371(15) 0.0347(15) 0.0284(15) 0.0133(12) 0.0154(12) 0.0097(12)
C44C 0.0306(13) 0.0327(14) 0.0308(15) 0.0094(11) 0.0164(12) 0.0109(11)
C45C 0.0386(15) 0.0353(15) 0.0391(17) 0.0144(12) 0.0163(13) 0.0159(13)
C46C 0.064(2) 0.0348(17) 0.059(2) 0.0210(16) 0.0304(19) 0.0129(15)
C47C 0.062(2) 0.0355(17) 0.052(2) 0.0049(16) 0.0178(19) 0.0002(15)
C48C 0.0393(17) 0.054(2) 0.0383(19) 0.0016(15) 0.0072(15) 0.0065(15)
C49C 0.0278(13) 0.0406(16) 0.0413(17) 0.0099(12) 0.0141(13) 0.0116(13)
N51C 0.0247(10) 0.0286(11) 0.0201(11) 0.0120(9) 0.0063(9) 0.0066(9)
C51C 0.0271(12) 0.0334(14) 0.0200(13) 0.0124(11) 0.0038(10) 0.0059(10)
C52C 0.0307(13) 0.0334(14) 0.0189(13) 0.0173(11) 0.0087(10) 0.0075(10)
O52C 0.0374(10) 0.0477(12) 0.0195(10) 0.0185(9) 0.0082(8) 0.0120(8)
C53C 0.0327(14) 0.0335(14) 0.0284(15) 0.0178(12) 0.0131(12) 0.0083(11)
C54C 0.0452(16) 0.0344(15) 0.0271(15) 0.0185(13) 0.0107(13) 0.0012(12)
C55C 0.0420(16) 0.0363(15) 0.0250(15) 0.0132(13) 0.0029(12) 0.0014(12)
N61C 0.0311(11) 0.0260(11) 0.0177(11) 0.0119(9) 0.0091(9) 0.0066(8)
C61C 0.0326(13) 0.0241(12) 0.0209(13) 0.0130(10) 0.0129(11) 0.0057(10)
C62C 0.0259(12) 0.0271(13) 0.0196(13) 0.0114(10) 0.0109(10) 0.0059(10)
O62C 0.0422(10) 0.0305(9) 0.0189(9) 0.0188(8) 0.0134(8) 0.0059(7)
C63C 0.0285(13) 0.0268(13) 0.0282(14) 0.0115(11) 0.0108(11) 0.0041(10)
C64C 0.0393(15) 0.0344(15) 0.0449(18) 0.0207(13) 0.0114(14) 0.0058(13)
C65C 0.0375(15) 0.0375(16) 0.055(2) 0.0154(13) 0.0258(15) 0.0110(14)
N71C 0.0409(12) 0.0249(11) 0.0175(11) 0.0169(10) 0.0096(9) 0.0025(8)
C71C 0.0393(14) 0.0262(13) 0.0194(13) 0.0193(11) 0.0121(11) 0.0046(10)
C72C 0.0381(14) 0.0270(13) 0.0242(13) 0.0223(11) 0.0158(11) 0.0091(10)
O72C 0.0497(12) 0.0402(11) 0.0289(11) 0.0238(10) 0.0242(9) 0.0108(8)
C73C 0.0437(15) 0.0372(15) 0.0194(13) 0.0232(13) 0.0077(12) 0.0058(11)
C74C 0.0431(16) 0.0340(15) 0.0315(16) 0.0219(13) 0.0026(13) 0.0048(12)
C75C 0.075(2) 0.057(2) 0.0314(17) 0.0485(19) 0.0065(16) 0.0025(15)
C76C 0.071(2) 0.063(2) 0.0406(19) 0.047(2) 0.0163(17) 0.0208(16)
N81C 0.0305(11) 0.0379(12) 0.0231(11) 0.0205(10) 0.0128(9) 0.0108(9)
C81C 0.0269(12) 0.0477(16) 0.0289(14) 0.0231(12) 0.0120(11) 0.0141(12)
C82C 0.0271(13) 0.0454(16) 0.0306(15) 0.0198(13) 0.0081(12) 0.0076(12)
O82C 0.0242(10) 0.0547(14) 0.0701(17) 0.0157(10) -0.0004(11) 0.0059(12)
C83C 0.0285(14) 0.074(2) 0.0374(16) 0.0223(14) 0.0090(12) 0.0269(15)
C84C 0.0293(15) 0.077(2) 0.071(2) 0.0190(15) 0.0108(15) 0.0522(19)
C85C 0.0361(17) 0.049(2) 0.097(3) 0.0202(15) 0.0083(18) 0.037(2)
C86C 0.053(2) 0.157(5) 0.091(3) 0.053(3) 0.029(2) 0.092(3)
N91C 0.0226(10) 0.0316(11) 0.0280(12) 0.0130(9) 0.0056(9) 0.0047(9)
C91C 0.0259(12) 0.0296(13) 0.0279(14) 0.0113(11) 0.0055(11) 0.0045(11)
C92C 0.0270(13) 0.0241(13) 0.0319(15) 0.0104(10) 0.0081(11) 0.0082(11)
O92C 0.0281(10) 0.0468(12) 0.0365(12) 0.0166(9) 0.0045(9) 0.0014(9)
C93C 0.0333(14) 0.0359(15) 0.0304(15) 0.0167(12) 0.0097(12) 0.0082(12)
C94C 0.0323(14) 0.0486(17) 0.0215(14) 0.0140(13) 0.0067(11) 0.0066(12)
C95C 0.0439(17) 0.0543(19) 0.0269(15) 0.0264(15) 0.0082(13) 0.0050(13)
C96C 0.053(2) 0.088(3) 0.0260(16) 0.043(2) 0.0066(15) 0.0033(17)
C97C 0.0367(18) 0.121(4) 0.0286(18) 0.032(2) 0.0054(15) 0.000(2)
C98C 0.0339(17) 0.088(3) 0.040(2) 0.0003(18) 0.0100(16) 0.004(2)
C99C 0.0438(18) 0.053(2) 0.0367(18) 0.0088(15) 0.0122(15) 0.0053(15)
N01C 0.0241(10) 0.0286(11) 0.0300(12) 0.0129(9) 0.0094(9) 0.0073(9)
C01C 0.0318(13) 0.0275(13) 0.0337(15) 0.0175(11) 0.0121(12) 0.0082(11)
C02C 0.0248(12) 0.0267(13) 0.0231(13) 0.0123(10) 0.0050(10) 0.0014(10)
O02C 0.0341(10) 0.0332(10) 0.0330(11) 0.0199(8) 0.0150(8) 0.0047(8)
C03C 0.0404(16) 0.0257(14) 0.0479(19) 0.0121(12) 0.0166(14) -0.0019(12)
C04C 0.0340(14) 0.0422(17) 0.0361(17) 0.0127(13) 0.0027(13) -0.0059(13)
C05C 0.0268(13) 0.0444(16) 0.0318(16) 0.0149(12) 0.0049(12) 0.0025(13)

loop_
_atom_type_symbol
_atom_type_description
_atom_type_scat_dispersion_real
_atom_type_scat_dispersion_imag
_atom_type_scat_source
C C 0.0181 0.0091 'International Tables Vol C Tables 4.2.6.8 and 6.1.1.4'
H H 0.0000 0.0000 'International Tables Vol C Tables 4.2.6.8 and 6.1.1.4'
N N 0.0311 0.0180 'International Tables Vol C Tables 4.2.6.8 and 6.1.1.4'
O O 0.0492 0.0322 'International Tables Vol C Tables 4.2.6.8 and 6.1.1.4'

loop_
_geom_angle_atom_site_label_1
_geom_angle_atom_site_label_2
_geom_angle_atom_site_label_3
_geom_angle
H11W O1W H12W 100.4(2)
H21W O2W H22W 118.48(19)
H31W O3W H32W 104.4(2)
H41W O4W H42W 112.9(4)
H51W O5W H52W 114.2(4)
C1D O1D H1D 116.3(2)
O1D C1D C3D 110.5(3)
O1D C1D C2D 110.8(2)
C3D C1D C2D 112.0(3)
O1D C1D H1D1 107.8
C3D C1D H1D1 107.8
C2D C1D H1D1 107.8
C1D C2D H2D1 109.5
C1D C2D H2D2 109.5
H2D1 C2D H2D2 109.5
C1D C2D H2D3 109.5
H2D1 C2D H2D3 109.5
H2D2 C2D H2D3 109.5
C1D C3D H3D1 109.5
C1D C3D H3D2 109.5
H3D1 C3D H3D2 109.5
C1D C3D H3D3 109.5
H3D1 C3D H3D3 109.5
H3D2 C3D H3D3 109.5
C1E O1E H1E 116.1(3)
O1E C1E C3E 112.6(4)
O1E C1E C2E 116.1(4)
C3E C1E C2E 119.0(4)
O1E C1E H1E1 101.8
C3E C1E H1E1 101.8
C2E C1E H1E1 101.8
C1E C2E H2E1 109.5
C1E C2E H2E2 109.5
H2E1 C2E H2E2 109.5
C1E C2E H2E3 109.5
H2E1 C2E H2E3 109.5
H2E2 C2E H2E3 109.5
C1E C3E H3E1 109.5
C1E C3E H3E2 109.5
H3E1 C3E H3E2 109.5
C1E C3E H3E3 109.5
H3E1 C3E H3E3 109.5
H3E2 C3E H3E3 109.5
C1F O1F H1F 105.0(2)
O1F C1F C2F 115.3(4)
O1F C1F C3F 107.8(4)
C2F C1F C3F 113.2(4)
O1F C1F H1F1 106.6
C2F C1F H1F1 106.6
C3F C1F H1F1 106.6
C1F C2F H2F1 109.5
C1F C2F H2F2 109.5
H2F1 C2F H2F2 109.5
C1F C2F H2F3 109.5
H2F1 C2F H2F3 109.5
H2F2 C2F H2F3 109.5
C1F C3F H3F1 109.5
C1F C3F H3F2 109.5
H3F1 C3F H3F2 109.5
C1F C3F H3F3 109.5
H3F1 C3F H3F3 109.5
H3F2 C3F H3F3 109.5
C1Ga O1G H1G 100.6(4)
C1G'b O1G H1G 130.5(4)
C2Ga C1Ga O1G 104.8(6)
C2Ga C1Ga C3G 109.6(10)
O1G C1Ga C3G 102.9(9)
C2Ga C1Ga H1G1 112.2
O1G C1Ga H1G1 112.2
C3Ga C1Ga H1G1 114.4
C1Ga C2Ga H2G1 109.6
C1Ga C2Ga H2G2 109.4
H2G1a C2Ga H2G2 109.5
C1Ga C2Ga H2G3 109.4
H2G1a C2Ga H2G3 109.5
H2G2a C2Ga H2G3 109.5
C1Ga C3Ga H3G1 111.7
C1Ga C3Ga H3G2 108.2
H3G1a C3Ga H3G2 109.5
C1Ga C3Ga H3G3 108.6
H3G1a C3Ga H3G3 109.5
H3G2a C3Ga H3G3 109.5
C2G'b C1G'b O1G 104.7(6)
C2G'b C1G'b C3G' 111.3(11)
O1G C1G'b C3G' 112.0(9)
C2G'b C1G'b H1G' 108.8
O1G C1G'b H1G' 108.8
C3G'b C1G'b H1G' 110.9
C1G'b C2G'b H2G4 109.4
C1G'b C2G'b H2G5 109.5
H2G4b C2G'b H2G5 109.5
C1G'b C2G'b H2G6 109.5
H2G4b C2G'b H2G6 109.5
H2G5b C2G'b H2G6 109.5
C1G'b C3G'b H3G4 107.3
C1G'b C3G'b H3G5 109.6
H3G4b C3G'b H3G5 109.5
C1G'b C3G'b H3G6 111.5
H3G4b C3G'b H3G6 109.5
H3G5b C3G'b H3G6 109.5
C02A N11A C11A 122.2(2)
C02A N11A H11A 118.9
C11A N11A H11A 118.9
N11A C11A C12A 112.0(2)
N11A C11A C13A 108.0(2)
C12A C11A C13A 108.3(2)
N11A C11A H11B 109.5
C12A C11A H11B 109.5
C13A C11A H11B 109.5
O12A C12A N21A 122.6(2)
O12A C12A C11A 122.1(2)
N21A C12A C11A 115.2(2)
C14A C13A C15A 109.8(3)
C14A C13A C11A 112.2(2)
C15A C13A C11A 109.2(3)
C14A C13A H13A 108.5
C15A C13A H13A 108.5
C11A C13A H13A 108.5
C13A C14A H14A 109.5
C13A C14A H14B 109.5
H14A C14A H14B 109.5
C13A C14A H14C 109.5
H14A C14A H14C 109.5
H14B C14A H14C 109.5
C13A C15A H15A 109.5
C13A C15A H15B 109.5
H15A C15A H15B 109.5
C13A C15A H15C 109.5
H15A C15A H15C 109.5
H15B C15A H15C 109.5
C12A N21A C21A 122.2(2)
C12A N21A H21A 118.9
C21A N21A H21A 118.9
N21A C21A C23A 110.0(2)
N21A C21A C22A 107.85(19)
C23A C21A C22A 110.4(2)
N21A C21A H21B 109.5
C23A C21A H21B 109.5
C22A C21A H21B 109.5
O22A C22A N31A 123.0(2)
O22A C22A C21A 121.0(2)
N31A C22A C21A 115.9(2)
C21A C23A C24A 115.0(2)
C21A C23A H23A 108.5
C24A C23A H23A 108.5
C21A C23A H23B 108.5
C24A C23A H23B 108.5
H23A C23A H23B 107.5
C26A C24A C25A 110.1(2)
C26A C24A C23A 111.8(3)
C25A C24A C23A 110.8(2)
C26A C24A H24A 108.0
C25A C24A H24A 108.0
C23A C24A H24A 108.0
C24A C25A H25A 109.5
C24A C25A H25B 109.5
H25A C25A H25B 109.5
C24A C25A H25C 109.5
H25A C25A H25C 109.5
H25B C25A H25C 109.5
C24A C26A H26A 109.5
C24A C26A H26B 109.5
H26A C26A H26B 109.5
C24A C26A H26C 109.5
H26A C26A H26C 109.5
H26B C26A H26C 109.5
C22A N31A C31A 122.4(2)
C22A N31A H31A 118.8
C31A N31A H31A 118.8
N31A C31A C32A 106.6(2)
N31A C31A C33A 111.4(2)
C32A C31A C33A 110.1(2)
N31A C31A H31B 109.6
C32A C31A H31B 109.6
C33A C31A H31B 109.6
O32A C32A N41A 122.6(2)
O32A C32A C31A 120.5(2)
N41A C32A C31A 116.9(2)
C34A C33A C31A 113.5(2)
C34A C33A H33A 108.9
C31A C33A H33A 108.9
C34A C33A H33B 108.9
C31A C33A H33B 108.9
H33A C33A H33B 107.7
C35A C34A C36A 111.0(3)
C35A C34A C33A 113.2(2)
C36A C34A C33A 110.8(2)
C35A C34A H34A 107.2
C36A C34A H34A 107.2
C33A C34A H34A 107.2
C34A C35A H35A 109.5
C34A C35A H35B 109.5
H35A C35A H35B 109.5
C34A C35A H35C 109.5
H35A C35A H35C 109.5
H35B C35A H35C 109.5
C34A C36A H36A 109.5
C34A C36A H36B 109.5
H36A C36A H36B 109.5
C34A C36A H36C 109.5
H36A C36A H36C 109.5
H36B C36A H36C 109.5
C32A N41A C41A 118.0(2)
C32A N41A H41A 121.0
C41A N41A H41A 121.0
N41A C41A C43A 109.6(2)
N41A C41A C42A 107.2(2)
C43A C41A C42A 110.9(2)
N41A C41A H41B 109.7
C43A C41A H41B 109.7
C42A C41A H41B 109.7
O42A C42A N51A 121.8(2)
O42A C42A C41A 119.6(2)
N51A C42A C41A 118.6(2)
C44A C43A C41A 110.7(2)
C44A C43A H43A 109.5
C41A C43A H43A 109.5
C44A C43A H43B 109.5
C41A C43A H43B 109.5
H43A C43A H43B 108.1
C49A C44A C45A 119.1(3)
C49A C44A C43A 120.8(3)
C45A C44A C43A 119.8(3)
C46A C45A C44A 120.3(3)
C46A C45A H45A 119.9
C44A C45A H45A 119.9
C47A C46A C45A 120.4(3)
C47A C46A H46A 119.8
C45A C46A H46A 119.8
C46A C47A C48A 119.8(3)
C46A C47A H47A 120.1
C48A C47A H47A 120.1
C47A C48A C49A 120.0(3)
C47A C48A H48A 120.0
C49A C48A H48A 120.0
C44A C49A C48A 120.4(3)
C44A C49A H49A 119.8
C48A C49A H49A 119.8
C42A N51A C55A 126.7(2)
C42A N51A C51A 121.4(2)
C55A N51A C51A 111.3(2)
N51A C51A C53A 102.0(2)
N51A C51A C52A 114.3(2)
C53A C51A C52A 110.5(2)
N51A C51A H51A 109.9
C53A C51A H51A 109.9
C52A C51A H51A 109.9
O52A C52A N61A 124.1(2)
O52A C52A C51A 117.6(2)
N61A C52A C51A 118.3(2)
C51A C53A C54A 102.4(2)
C51A C53A H53A 111.3
C54A C53A H53A 111.3
C51A C53A H53B 111.3
C54A C53A H53B 111.3
H53A C53A H53B 109.2
C53A C54A C55A 104.5(3)
C53A C54A H54A 110.9
C55A C54A H54A 110.9
C53A C54A H54B 110.9
C55A C54A H54B 110.9
H54A C54A H54B 108.9
N51A C55A C54A 103.5(2)
N51A C55A H55A 111.1
C54A C55A H55A 111.1
N51A C55A H55B 111.1
C54A C55A H55B 111.1
H55A C55A H55B 109.0
C52A N61A C61A 121.4(2)
C52A N61A H61A 119.3
C61A N61A H61A 119.3
N61A C61A C62A 111.0(2)
N61A C61A C63A 112.2(2)
C62A C61A C63A 111.88(19)
N61A C61A H61B 107.1
C62A C61A H61B 107.1
C63A C61A H61B 107.1
O62A C62A N71A 123.9(2)
O62A C62A C61A 122.8(2)
N71A C62A C61A 113.3(2)
C64A C63A C65A 111.4(2)
C64A C63A C61A 113.3(2)
C65A C63A C61A 110.2(2)
C64A C63A H63A 107.2
C65A C63A H63A 107.2
C61A C63A H63A 107.2
C63A C64A H64A 109.5
C63A C64A H64B 109.5
H64A C64A H64B 109.5
C63A C64A H64C 109.5
H64A C64A H64C 109.5
H64B C64A H64C 109.5
C63A C65A H65A 109.5
C63A C65A H65B 109.5
H65A C65A H65B 109.5
C63A C65A H65C 109.5
H65A C65A H65C 109.5
H65B C65A H65C 109.5
C62A N71A C71A 124.8(2)
C62A N71A H71A 117.6
C71A N71A H71A 117.6
N71A C71A C73A 108.94(19)
N71A C71A C72A 107.0(2)
C73A C71A C72A 111.0(2)
N71A C71A H71B 110.0
C73A C71A H71B 110.0
C72A C71A H71B 110.0
O72A C72A N81A 124.5(2)
O72A C72A C71A 119.7(2)
N81A C72A C71A 115.8(2)
C71A C73A C74A 115.9(2)
C71A C73A H73A 108.3
C74A C73A H73A 108.3
C71A C73A H73B 108.3
C74A C73A H73B 108.3
H73A C73A H73B 107.4
C76A C74A C75A 111.5(3)
C76A C74A C73A 113.2(3)
C75A C74A C73A 108.2(3)
C76A C74A H74A 107.9
C75A C74A H74A 107.9
C73A C74A H74A 107.9
C74A C75A H75A 109.5
C74A C75A H75B 109.5
H75A C75A H75B 109.5
C74A C75A H75C 109.5
H75A C75A H75C 109.5
H75B C75A H75C 109.5
C74A C76A H76A 109.5
C74A C76A H76B 109.5
H76A C76A H76B 109.5
C74A C76A H76C 109.5
H76A C76A H76C 109.5
H76B C76A H76C 109.5
C72A N81A C81A 123.1(2)
C72A N81A H81A 118.5
C81A N81A H81A 118.5
N81A C81A C83A 111.52(19)
N81A C81A C82A 107.13(19)
C83A C81A C82A 110.26(19)
N81A C81A H81B 109.3
C83A C81A H81B 109.3
C82A C81A H81B 109.3
O82A C82A N91A 122.7(2)
O82A C82A C81A 121.4(2)
N91A C82A C81A 115.9(2)
C81A C83A C84A 115.3(2)
C81A C83A H83A 108.4
C84A C83A H83A 108.4
C81A C83A H83B 108.4
C84A C83A H83B 108.4
H83A C83A H83B 107.5
C83A C84A C86A 108.8(2)
C83A C84A C85A 113.0(2)
C86A C84A C85A 110.6(2)
C83A C84A H84A 108.1
C86A C84A H84A 108.1
C85A C84A H84A 108.1
C84A C85A H85A 109.5
C84A C85A H85B 109.5
H85A C85A H85B 109.5
C84A C85A H85C 109.5
H85A C85A H85C 109.5
H85B C85A H85C 109.5
C84A C86A H86A 109.5
C84A C86A H86B 109.5
H86A C86A H86B 109.5
C84A C86A H86C 109.5
H86A C86A H86C 109.5
H86B C86A H86C 109.5
C82A N91A C91A 119.6(2)
C82A N91A H91A 120.2
C91A N91A H91A 120.2
N91A C91A C93A 108.7(2)
N91A C91A C92A 106.52(19)
C93A C91A C92A 111.5(2)
N91A C91A H91B 110.0
C93A C91A H91B 110.0
C92A C91A H91B 110.0
O92A C92A N01A 121.3(3)
O92A C92A C91A 119.9(2)
N01A C92A C91A 118.6(2)
C94A C93A C91A 113.4(2)
C94A C93A H93A 108.9
C91A C93A H93A 108.9
C94A C93A H93B 108.9
C91A C93A H93B 108.9
H93A C93A H93B 107.7
C95A C94A C99A 118.7(3)
C95A C94A C93A 120.6(3)
C99A C94A C93A 120.6(2)
C96A C95A C94A 120.7(3)
C96A C95A H95A 119.6
C94A C95A H95A 119.6
C97A C96A C95A 120.1(3)
C97A C96A H96A 120.0
C95A C96A H96A 120.0
C96A C97A C98A 119.9(3)
C96A C97A H97A 120.0
C98A C97A H97A 120.0
C97A C98A C99A 120.5(3)
C97A C98A H98A 119.8
C99A C98A H98A 119.8
C98A C99A C94A 120.1(3)
C98A C99A H99A 120.0
C94A C99A H99A 120.0
C92A N01A C01A 120.6(2)
C92A N01A C05A 127.5(2)
C01A N01A C05A 111.5(2)
N01A C01A C03A 101.6(2)
N01A C01A C02A 113.0(2)
C03A C01A C02A 110.3(2)
N01A C01A H01A 110.5
C03A C01A H01A 110.5
C02A C01A H01A 110.5
O02A C02A N11A 124.2(2)
O02A C02A C01A 118.9(2)
N11A C02A C01A 116.9(2)
C04A C03A C01A 102.8(2)
C04A C03A H03A 111.2
C01A C03A H03A 111.2
C04A C03A H03B 111.2
C01A C03A H03B 111.2
H03A C03A H03B 109.1
C03A C04A C05A 104.0(3)
C03A C04A H04A 110.9
C05A C04A H04A 111.0
C03A C04A H04B 110.9
C05A C04A H04B 110.9
H04A C04A H04B 109.0
N01A C05A C04A 103.5(2)
N01A C05A H05A 111.1
C04A C05A H05A 111.1
N01A C05A H05B 111.1
C04A C05A H05B 111.1
H05A C05A H05B 109.0
C02B N11B C11B 122.4(2)
C02B N11B H11C 118.8
C11B N11B H11C 118.8
N11B C11B C12B 108.0(2)
N11B C11B C13B 109.77(19)
C12B C11B C13B 112.4(2)
N11B C11B H11D 108.9
C12B C11B H11D 108.9
C13B C11B H11D 108.9
O12B C12B N21B 122.3(2)
O12B C12B C11B 122.1(2)
N21B C12B C11B 115.5(2)
C14B C13B C11B 111.2(2)
C14B C13B C15B 110.9(2)
C11B C13B C15B 110.0(2)
C14B C13B H13B 108.2
C11B C13B H13B 108.2
C15B C13B H13B 108.2
C13B C14B H14D 109.5
C13B C14B H14E 109.5
H14D C14B H14E 109.5
C13B C14B H14F 109.5
H14D C14B H14F 109.5
H14E C14B H14F 109.5
C13B C15B H15D 109.5
C13B C15B H15E 109.5
H15D C15B H15E 109.5
C13B C15B H15F 109.5
H15D C15B H15F 109.5
H15E C15B H15F 109.5
C12B N21B C21B 123.2(2)
C12B N21B H21C 118.4
C21B N21B H21C 118.4
N21B C21B C22B 108.3(2)
N21B C21B C23B 109.7(2)
C22B C21B C23B 111.0(2)
N21B C21B H21D 109.3
C22B C21B H21D 109.3
C23B C21B H21D 109.3
O22B C22B N31B 124.7(2)
O22B C22B C21B 120.0(2)
N31B C22B C21B 115.3(2)
C21B C23B C24B 115.0(2)
C21B C23B H23C 108.5
C24B C23B H23C 108.5
C21B C23B H23D 108.5
C24B C23B H23D 108.5
H23C C23B H23D 107.5
C25B C24B C26B 111.0(3)
C25B C24B C23B 112.9(2)
C26B C24B C23B 108.9(3)
C25B C24B H24B 108.0
C26B C24B H24B 108.0
C23B C24B H24B 108.0
C24B C25B H25D 109.5
C24B C25B H25E 109.5
H25D C25B H25E 109.5
C24B C25B H25F 109.5
H25D C25B H25F 109.5
H25E C25B H25F 109.5
C24B C26B H26D 109.5
C24B C26B H26E 109.5
H26D C26B H26E 109.5
C24B C26B H26F 109.5
H26D C26B H26F 109.5
H26E C26B H26F 109.5
C22B N31B C31B 124.2(2)
C22B N31B H31C 117.9
C31B N31B H31C 117.9
N31B C31B C32B 107.42(19)
N31B C31B C33B 111.40(19)
C32B C31B C33B 110.6(2)
N31B C31B H31D 109.1
C32B C31B H31D 109.1
C33B C31B H31D 109.1
O32B C32B N41B 122.1(2)
O32B C32B C31B 121.9(2)
N41B C32B C31B 116.0(2)
C34B C33B C31B 114.8(2)
C34B C33B H33C 108.6
C31B C33B H33C 108.6
C34B C33B H33D 108.6
C31B C33B H33D 108.6
H33C C33B H33D 107.5
C35B C34B C33B 112.5(2)
C35B C34B C36B 109.8(2)
C33B C34B C36B 110.1(2)
C35B C34B H34B 108.1
C33B C34B H34B 108.1
C36B C34B H34B 108.1
C34B C35B H35D 109.5
C34B C35B H35E 109.5
H35D C35B H35E 109.5
C34B C35B H35F 109.5
H35D C35B H35F 109.5
H35E C35B H35F 109.5
C34B C36B H36D 109.5
C34B C36B H36E 109.5
H36D C36B H36E 109.5
C34B C36B H36F 109.5
H36D C36B H36F 109.5
H36E C36B H36F 109.5
C32B N41B C41B 119.5(2)
C32B N41B H41C 120.3
C41B N41B H41C 120.3
N41B C41B C43B 109.6(2)
N41B C41B C42B 108.79(19)
C43B C41B C42B 112.3(2)
N41B C41B H41D 108.7
C43B C41B H41D 108.7
C42B C41B H41D 108.7
O42B C42B N51B 122.6(2)
O42B C42B C41B 121.3(2)
N51B C42B C41B 116.1(2)
C44B C43B C41B 111.0(2)
C44B C43B H43C 109.4
C41B C43B H43C 109.4
C44B C43B H43D 109.4
C41B C43B H43D 109.4
H43C C43B H43D 108.0
C49B C44B C45B 118.5(3)
C49B C44B C43B 118.9(3)
C45B C44B C43B 122.5(2)
C46B C45B C44B 120.4(3)
C46B C45B H45B 119.8
C44B C45B H45B 119.8
C47B C46B C45B 121.0(3)
C47B C46B H46B 119.5
C45B C46B H46B 119.5
C46B C47B C48B 119.4(3)
C46B C47B H47B 120.3
C48B C47B H47B 120.3
C49B C48B C47B 120.2(3)
C49B C48B H48B 119.9
C47B C48B H48B 119.9
C48B C49B C44B 120.4(3)
C48B C49B H49B 119.8
C44B C49B H49B 119.8
C42B N51B C51B 122.9(2)
C42B N51B C55B 126.8(2)
C51B N51B C55B 110.4(2)
N51B C51B C53B 102.3(2)
N51B C51B C52B 113.4(2)
C53B C51B C52B 108.9(2)
N51B C51B H51B 110.6
C53B C51B H51B 110.6
C52B C51B H51B 110.6
O52B C52B N61B 124.6(2)
O52B C52B C51B 118.5(2)
N61B C52B C51B 116.9(2)
C54B C53B C51B 102.0(2)
C54B C53B H53C 111.4
C51B C53B H53C 111.4
C54B C53B H53D 111.4
C51B C53B H53D 111.4
H53C C53B H53D 109.2
C53B C54B C55B 104.4(2)
C53B C54B H54C 110.9
C55B C54B H54C 110.9
C53B C54B H54D 110.9
C55B C54B H54D 110.9
H54C C54B H54D 108.9
N51B C55B C54B 104.4(2)
N51B C55B H55C 110.9
C54B C55B H55C 110.9
N51B C55B H55D 110.9
C54B C55B H55D 110.9
H55C C55B H55D 108.9
C52B N61B C61B 122.3(2)
C52B N61B H61C 118.9
C61B N61B H61C 118.9
N61B C61B C62B 109.0(2)
N61B C61B C63B 111.66(19)
C62B C61B C63B 109.1(2)
N61B C61B H61D 109.0
C62B C61B H61D 109.0
C63B C61B H61D 109.0
O62B C62B N71B 123.0(2)
O62B C62B C61B 120.6(2)
N71B C62B C61B 116.4(2)
C64B C63B C65B 110.9(2)
C64B C63B C61B 111.9(2)
C65B C63B C61B 108.9(2)
C64B C63B H63B 108.4
C65B C63B H63B 108.4
C61B C63B H63B 108.4
C63B C64B H64D 109.5
C63B C64B H64E 109.5
H64D C64B H64E 109.5
C63B C64B H64F 109.5
H64D C64B H64F 109.5
H64E C64B H64F 109.5
C63B C65B H65D 109.5
C63B C65B H65E 109.5
H65D C65B H65E 109.5
C63B C65B H65F 109.5
H65D C65B H65F 109.5
H65E C65B H65F 109.5
C62B N71B C71B 121.3(2)
C62B N71B H71C 119.3
C71B N71B H71C 119.3
N71B C71B C72B 109.0(2)
N71B C71B C73B 111.2(2)
C72B C71B C73B 109.3(2)
N71B C71B H71D 109.1
C72B C71B H71D 109.1
C73B C71B H71D 109.1
O72B C72B N81B 124.4(2)
O72B C72B C71B 121.0(2)
N81B C72B C71B 114.6(2)
C74B C73B C71B 112.2(2)
C74B C73B H73C 109.2
C71B C73B H73C 109.2
C74B C73B H73D 109.2
C71B C73B H73D 109.2
H73C C73B H73D 107.9
C75B C74B C76B 111.1(2)
C75B C74B C73B 111.7(2)
C76B C74B C73B 111.2(2)
C75B C74B H74B 107.6
C76B C74B H74B 107.6
C73B C74B H74B 107.5
C74B C75B H75D 109.5
C74B C75B H75E 109.5
H75D C75B H75E 109.5
C74B C75B H75F 109.5
H75D C75B H75F 109.5
H75E C75B H75F 109.5
C74B C76B H76D 109.5
C74B C76B H76E 109.5
H76D C76B H76E 109.5
C74B C76B H76F 109.5
H76D C76B H76F 109.5
H76E C76B H76F 109.5
C72B N81B C81B 124.4(2)
C72B N81B H81C 117.8
C81B N81B H81C 117.8
N81B C81B C83B 109.89(19)
N81B C81B C82B 107.35(19)
C83B C81B C82B 110.5(2)
N81B C81B H81D 109.7
C83B C81B H81D 109.7
C82B C81B H81D 109.7
O82B C82B N91B 122.3(2)
O82B C82B C81B 121.0(2)
N91B C82B C81B 116.6(2)
C84B C83B C81B 114.9(2)
C84B C83B H83C 108.5
C81B C83B H83C 108.5
C84B C83B H83D 108.5
C81B C83B H83D 108.5
H83C C83B H83D 107.5
C85Ba C84B C83B 115.2(3)
C86'b C84B C83B 117.6(6)
C86'b C84B C85' 110.0(7)
C83B C84B C85' 108.6(4)
C85Ba C84B C86B 111.2(4)
C83B C84B C86B 107.4(3)
C85Ba C84B H84B 107.6
C83B C84B H84B 107.6
C86Ba C84B H84B 107.6
C86'b C84B H84' 106.7
C83B C84B H84' 106.7
C85'b C84B H84' 106.7
C84B C85Ba H85D 109.5
C84B C85Ba H85E 109.5
H85Da C85Ba H85E 109.5
C84B C85Ba H85F 109.5
H85Da C85Ba H85F 109.5
H85Ea C85Ba H85F 109.5
C84B C86Ba H86D 109.5
C84B C86Ba H86E 109.5
H86Da C86Ba H86E 109.5
C84B C86Ba H86F 109.5
H86Da C86Ba H86F 109.5
H86Ea C86Ba H86F 109.5
C84B C85'b H85G 109.5
C84B C85'b H85H 109.5
H85Gb C85'b H85H 109.5
C84B C85'b H85I 109.5
H85Gb C85'b H85I 109.5
H85Hb C85'b H85I 109.5
C84B C86'b H86G 109.5
C84B C86'b H86H 109.5
H86Gb C86'b H86H 109.5
C84B C86'b H86I 109.5
H86Gb C86'b H86I 109.5
H86Hb C86'b H86I 109.5
C82B N91B C91B 118.4(2)
C82B N91B H91C 120.8
C91B N91B H91C 120.8
N91B C91B C92B 107.97(19)
N91B C91B C93B 108.4(2)
C92B C91B C93B 109.4(2)
N91B C91B H91D 110.3
C92B C91B H91D 110.3
C93B C91B H91D 110.3
O92B C92B N01B 121.6(2)
O92B C92B C91B 119.7(2)
N01B C92B C91B 118.7(2)
C94B C93B C91B 111.2(2)
C94B C93B H93C 109.4
C91B C93B H93C 109.4
C94B C93B H93D 109.4
C91B C93B H93D 109.4
H93C C93B H93D 108.0
C99B C94B C95B 118.6(3)
C99B C94B C93B 120.9(3)
C95B C94B C93B 120.5(2)
C96B C95B C94B 120.7(3)
C96B C95B H95B 119.6
C94B C95B H95B 119.6
C95B C96B C97B 120.3(3)
C95B C96B H96B 119.9
C97B C96B H96B 119.9
C96B C97B C98B 119.8(3)
C96B C97B H97B 120.1
C98B C97B H97B 120.1
C99B C98B C97B 120.0(3)
C99B C98B H98B 120.0
C97B C98B H98B 120.0
C98B C99B C94B 120.7(3)
C98B C99B H99B 119.7
C94B C99B H99B 119.7
C92B N01B C01B 119.0(2)
C92B N01B C05B 128.2(2)
C01B N01B C05B 112.2(2)
N01B C01B C02B 112.70(19)
N01B C01B C03B 102.8(2)
C02B C01B C03B 111.2(2)
N01B C01B H01B 110.0
C02B C01B H01B 110.0
C03B C01B H01B 110.0
O02B C02B N11B 123.5(2)
O02B C02B C01B 118.5(2)
N11B C02B C01B 117.9(2)
C04B C03B C01B 103.2(2)
C04B C03B H03C 111.1
C01B C03B H03C 111.1
C04B C03B H03D 111.1
C01B C03B H03D 111.1
H03C C03B H03D 109.1
C03B C04B C05B 103.8(2)
C03B C04B H04C 111.0
C05B C04B H04C 111.0
C03B C04B H04D 111.0
C05B C04B H04D 111.0
H04C C04B H04D 109.0
N01B C05B C04B 103.3(2)
N01B C05B H05C 111.1
C04B C05B H05C 111.1
N01B C05B H05D 111.1
C04B C05B H05D 111.1
H05C C05B H05D 109.1
C02C N11C C11C 122.9(2)
C02C N11C H11E 118.6
C11C N11C H11E 118.6
N11C C11C C12C 109.2(2)
N11C C11C C13C 112.2(2)
C12C C11C C13C 109.8(2)
N11C C11C H11F 108.5
C12C C11C H11F 108.5
C13C C11C H11F 108.5
O12C C12C N21C 124.6(2)
O12C C12C C11C 121.3(2)
N21C C12C C11C 114.1(2)
C14C C13C C15C 111.7(3)
C14C C13C C11C 110.6(2)
C15C C13C C11C 111.3(2)
C14C C13C H13C 107.7
C15C C13C H13C 107.7
C11C C13C H13C 107.7
C13C C14C H14G 109.5
C13C C14C H14H 109.5
H14G C14C H14H 109.5
C13C C14C H14I 109.5
H14G C14C H14I 109.5
H14H C14C H14I 109.5
C13C C15C H15G 109.5
C13C C15C H15H 109.5
H15G C15C H15H 109.5
C13C C15C H15I 109.5
H15G C15C H15I 109.5
H15H C15C H15I 109.5
C12C N21C C21C 124.2(2)
C12C N21C H21E 117.9
C21C N21C H21E 117.9
N21C C21C C22C 107.6(2)
N21C C21C C23C 107.6(2)
C22C C21C C23C 110.9(2)
N21C C21C H21F 110.2
C22C C21C H21F 110.2
C23C C21C H21F 110.2
O22C C22C N31C 124.0(2)
O22C C22C C21C 119.4(2)
N31C C22C C21C 116.6(2)
C24'b C23C C21C 123.4(5)
C24Ca C23C C21C 121.6(3)
C24Ca C23C H23E 106.9
C21C C23C H23E 106.9
C24Ca C23C H23F 106.9
C21C C23C H23F 106.9
H23Ea C23C H23F 106.7
C24'b C23C H23G 106.5
C21C C23C H23G 106.5
C24'b C23C H23H 106.5
C21C C23C H23H 106.5
H23Gb C23C H23H 106.5
C23C C24Ca C25C 113.2(4)
C23C C24Ca C26C 111.4(4)
C25Ca C24Ca C26C 109.4(4)
C23C C24Ca H24C 107.5
C25Ca C24Ca H24C 107.5
C26Ca C24Ca H24C 107.5
C24Ca C25Ca H25G 109.5
C24Ca C25Ca H25H 109.5
H25Ga C25Ca H25H 109.5
C24Ca C25Ca H25I 109.5
H25Ga C25Ca H25I 109.5
H25Ha C25Ca H25I 109.5
C24Ca C26Ca H26G 109.5
C24Ca C26Ca H26H 109.5
H26Ga C26Ca H26H 109.5
C24Ca C26Ca H26I 109.5
H26Ga C26Ca H26I 109.5
H26Ha C26Ca H26I 109.5
C23C C24'b C25' 123.0(7)
C23C C24'b C26' 110.1(7)
C25'b C24'b C26' 110.3(8)
C23C C24'b H24' 103.8
C25'b C24'b H24' 103.8
C26'b C24'b H24' 103.8
C24'b C25'b H25J 109.5
C24'b C25'b H25K 109.5
H25Jb C25'b H25K 109.5
C24'b C25'b H25L 109.5
H25Jb C25'b H25L 109.5
H25Kb C25'b H25L 109.5
C24'b C26'b H26J 109.5
C24'b C26'b H26K 109.5
H26Jb C26'b H26K 109.5
C24'b C26'b H26L 109.5
H26Jb C26'b H26L 109.5
H26Kb C26'b H26L 109.5
C22C N31C C31C 123.0(2)
C22C N31C H31E 118.5
C31C N31C H31E 118.5
N31C C31C C32C 105.7(2)
N31C C31C C33C 112.8(2)
C32C C31C C33C 111.3(2)
N31C C31C H31F 109.0
C32C C31C H31F 109.0
C33C C31C H31F 109.0
O32C C32C N41C 122.6(2)
O32C C32C C31C 120.2(2)
N41C C32C C31C 117.2(2)
C34C C33C C31C 114.2(2)
C34C C33C H33E 108.7
C31C C33C H33E 108.7
C34C C33C H33F 108.7
C31C C33C H33F 108.7
H33E C33C H33F 107.6
C35C C34C C36C 111.3(3)
C35C C34C C33C 114.9(3)
C36C C34C C33C 110.5(3)
C35C C34C H34C 106.5
C36C C34C H34C 106.5
C33C C34C H34C 106.5
C34C C35C H35G 109.5
C34C C35C H35H 109.5
H35G C35C H35H 109.5
C34C C35C H35I 109.5
H35G C35C H35I 109.5
H35H C35C H35I 109.5
C34C C36C H36G 109.5
C34C C36C H36H 109.5
H36G C36C H36H 109.5
C34C C36C H36I 109.5
H36G C36C H36I 109.5
H36H C36C H36I 109.5
C32C N41C C41C 118.1(2)
C32C N41C H41E 121.0
C41C N41C H41E 120.9
N41C C41C C43C 111.3(2)
N41C C41C C42C 107.2(2)
C43C C41C C42C 110.6(2)
N41C C41C H41F 109.3
C43C C41C H41F 109.3
C42C C41C H41F 109.3
O42C C42C N51C 121.9(2)
O42C C42C C41C 119.9(2)
N51C C42C C41C 118.3(2)
C44C C43C C41C 109.9(2)
C44C C43C H43E 109.7
C41C C43C H43E 109.7
C44C C43C H43F 109.7
C41C C43C H43F 109.7
H43E C43C H43F 108.2
C49C C44C C45C 118.4(3)
C49C C44C C43C 120.9(3)
C45C C44C C43C 120.5(3)
C46C C45C C44C 120.9(3)
C46C C45C H45C 119.5
C44C C45C H45C 119.5
C45C C46C C47C 120.0(3)
C45C C46C H46C 120.0
C47C C46C H46C 120.0
C46C C47C C48C 120.0(3)
C46C C47C H47C 120.0
C48C C47C H47C 120.0
C49C C48C C47C 120.0(3)
C49C C48C H48C 120.0
C47C C48C H48C 120.0
C44C C49C C48C 120.6(3)
C44C C49C H49C 119.7
C48C C49C H49C 119.7
C42C N51C C51C 120.3(2)
C42C N51C C53C 128.3(2)
C51C N51C C53C 111.2(2)
N51C C51C C55C 102.7(2)
N51C C51C C52C 112.6(2)
C55C C51C C52C 110.8(2)
N51C C51C H51C 110.2
C55C C51C H51C 110.2
C52C C51C H51C 110.2
O52C C52C N61C 122.9(3)
O52C C52C C51C 118.7(2)
N61C C52C C51C 118.4(2)
N51C C53C C54C 103.4(2)
N51C C53C H53E 111.1
C54C C53C H53E 111.1
N51C C53C H53F 111.1
C54C C53C H53F 111.1
H53E C53C H53F 109.1
C53C C54C C55C 104.1(2)
C53C C54C H54E 110.9
C55C C54C H54E 110.9
C53C C54C H54F 110.9
C55C C54C H54F 110.9
H54E C54C H54F 108.9
C51C C55C C54C 102.0(2)
C51C C55C H55E 111.4
C54C C55C H55E 111.4
C51C C55C H55F 111.4
C54C C55C H55F 111.4
H55E C55C H55F 109.2
C52C N61C C61C 121.2(2)
C52C N61C H61E 119.4
C61C N61C H61E 119.4
N61C C61C C62C 110.47(19)
N61C C61C C63C 112.0(2)
C62C C61C C63C 108.5(2)
N61C C61C H61F 108.6
C62C C61C H61F 108.6
C63C C61C H61F 108.6
O62C C62C N71C 123.1(2)
O62C C62C C61C 121.1(2)
N71C C62C C61C 115.7(2)
C64C C63C C65C 110.4(2)
C64C C63C C61C 111.6(2)
C65C C63C C61C 108.7(2)
C64C C63C H63C 108.7
C65C C63C H63C 108.7
C61C C63C H63C 108.7
C63C C64C H64G 109.5
C63C C64C H64H 109.5
H64G C64C H64H 109.5
C63C C64C H64I 109.5
H64G C64C H64I 109.5
H64H C64C H64I 109.5
C63C C65C H65G 109.5
C63C C65C H65H 109.5
H65G C65C H65H 109.5
C63C C65C H65I 109.5
H65G C65C H65I 109.5
H65H C65C H65I 109.5
C62C N71C C71C 121.0(2)
C62C N71C H71E 119.5
C71C N71C H71E 119.5
N71C C71C C73C 110.5(2)
N71C C71C C72C 107.2(2)
C73C C71C C72C 111.7(2)
N71C C71C H71F 109.1
C73C C71C H71F 109.1
C72C C71C H71F 109.1
O72C C72C N81C 123.2(3)
O72C C72C C71C 121.6(2)
N81C C72C C71C 115.2(2)
C71C C73C C74C 114.9(2)
C71C C73C H73E 108.5
C74C C73C H73E 108.5
C71C C73C H73F 108.5
C74C C73C H73F 108.5
H73E C73C H73F 107.5
C75C C74C C76C 109.9(3)
C75C C74C C73C 111.9(3)
C76C C74C C73C 109.7(2)
C75C C74C H74C 108.4
C76C C74C H74C 108.4
C73C C74C H74C 108.4
C74C C75C H75G 109.5
C74C C75C H75H 109.5
H75G C75C H75H 109.5
C74C C75C H75I 109.5
H75G C75C H75I 109.5
H75H C75C H75I 109.5
C74C C76C H76G 109.5
C74C C76C H76H 109.5
H76G C76C H76H 109.5
C74C C76C H76I 109.5
H76G C76C H76I 109.5
H76H C76C H76I 109.5
C72C N81C C81C 123.1(2)
C72C N81C H81E 118.5
C81C N81C H81E 118.5
N81C C81C C83C 110.0(2)
N81C C81C C82C 113.3(2)
C83C C81C C82C 109.9(3)
N81C C81C H81F 107.8
C83C C81C H81F 107.8
C82C C81C H81F 107.8
O82C C82C N91C 123.7(3)
O82C C82C C81C 120.7(2)
N91C C82C C81C 115.7(2)
C81C C83C C84C 115.0(3)
C81C C83C H83E 108.5
C84C C83C H83E 108.5
C81C C83C H83F 108.5
C84C C83C H83F 108.5
H83E C83C H83F 107.5
C85C C84C C86C 110.1(3)
C85C C84C C83C 111.7(3)
C86C C84C C83C 109.2(4)
C85C C84C H84C 108.6
C86C C84C H84C 108.6
C83C C84C H84C 108.6
C84C C85C H85J 109.5
C84C C85C H85K 109.5
H85J C85C H85K 109.5
C84C C85C H85L 109.5
H85J C85C H85L 109.5
H85K C85C H85L 109.5
C84C C86C H86J 109.5
C84C C86C H86K 109.5
H86J C86C H86K 109.5
C84C C86C H86L 109.5
H86J C86C H86L 109.5
H86K C86C H86L 109.5
C82C N91C C91C 124.0(2)
C82C N91C H91E 118.0
C91C N91C H91E 118.0
N91C C91C C93C 111.5(2)
N91C C91C C92C 104.6(2)
C93C C91C C92C 112.3(2)
N91C C91C H91F 109.5
C93C C91C H91F 109.5
C92C C91C H91F 109.5
O92C C92C N01C 122.3(2)
O92C C92C C91C 121.0(2)
N01C C92C C91C 116.3(2)
C94C C93C C91C 110.7(2)
C94C C93C H93E 109.5
C91C C93C H93E 109.5
C94C C93C H93F 109.5
C91C C93C H93F 109.5
H93E C93C H93F 108.1
C99C C94C C95C 118.6(3)
C99C C94C C93C 119.9(3)
C95C C94C C93C 121.5(3)
C96C C95C C94C 120.7(3)
C96C C95C H95C 119.7
C94C C95C H95C 119.7
C97C C96C C95C 120.4(4)
C97C C96C H96C 119.8
C95C C96C H96C 119.8
C96C C97C C98C 119.6(3)
C96C C97C H97C 120.2
C98C C97C H97C 120.2
C99C C98C C97C 120.4(4)
C99C C98C H98C 119.8
C97C C98C H98C 119.8
C94C C99C C98C 120.3(4)
C94C C99C H99C 119.9
C98C C99C H99C 119.9
C92C N01C C01C 120.7(2)
C92C N01C C05C 125.3(2)
C01C N01C C05C 112.3(2)
N01C C01C C02C 115.1(2)
N01C C01C C03C 102.4(2)
C02C C01C C03C 110.1(2)
N01C C01C H01C 109.6
C02C C01C H01C 109.6
C03C C01C H01C 109.6
O02C C02C N11C 123.6(2)
O02C C02C C01C 119.3(2)
N11C C02C C01C 117.1(2)
C04C C03C C01C 103.1(2)
C04C C03C H03E 111.2
C01C C03C H03E 111.2
C04C C03C H03F 111.1
C01C C03C H03F 111.1
H03E C03C H03F 109.1
C05C C04C C03C 103.7(2)
C05C C04C H04E 111.0
C03C C04C H04E 111.0
C05C C04C H04F 111.0
C03C C04C H04F 111.0
H04E C04C H04F 109.0
N01C C05C C04C 102.7(2)
N01C C05C H05E 111.2
C04C C05C H05E 111.2
N01C C05C H05F 111.2
C04C C05C H05F 111.2
H05E C05C H05F 109.2

loop_
_geom_bond_atom_site_label_1
_geom_bond_atom_site_label_2
_geom_bond_distance
O1W H11W 0.9613(19)
O1W H12W 0.840(2)
O2W H21W 0.9640(19)
O2W H22W 0.9865(18)
O3W H31W 1.092(2)
O3W H32W 1.051(2)
O4W H41W 1.044(4)
O4W H42W 1.077(4)
O5W H51W 0.961(5)
O5W H52W 0.912(4)
O1D C1D 1.438(4)
O1D H1D 0.9370(18)
C1D C3D 1.503(4)
C1D C2D 1.511(5)
C1D H1D1 1.0000
C2D H2D1 0.9800
C2D H2D2 0.9800
C2D H2D3 0.9800
C3D H3D1 0.9800
C3D H3D2 0.9800
C3D H3D3 0.9800
O1E C1E 1.380(5)
O1E H1E 0.934(2)
C1E C3E 1.456(6)
C1E C2E 1.436(6)
C1E H1E1 1.0000
C2E H2E1 0.9800
C2E H2E2 0.9800
C2E H2E3 0.9800
C3E H3E1 0.9800
C3E H3E2 0.9800
C3E H3E3 0.9800
O1F C1F 1.415(5)
O1F H1F 1.093(3)
C1F C2F 1.450(6)
C1F C3F 1.488(8)
C1F H1F1 1.0000
C2F H2F1 0.9800
C2F H2F2 0.9800
C2F H2F3 0.9800
C3F H3F1 0.9800
C3F H3F2 0.9800
C3F H3F3 0.9800
O1G C1G 1.453(7)
O1G C1G' 1.468(8)
O1G H1G 0.987(3)
C1Ga C2G 1.522(9)
C1Ga C3G 1.533(12)
C1Ga H1G1 1.0000
C2Ga H2G1 0.9800
C2Ga H2G2 0.9800
C2Ga H2G3 0.9800
C3Ga H3G1 0.9800
C3Ga H3G2 0.9800
C3Ga H3G3 0.9800
C1G'b C2G' 1.503(11)
C1G'b C3G' 1.516(13)
C1G'b H1G' 1.0000
C2G'b H2G4 0.9800
C2G'b H2G5 0.9800
C2G'b H2G6 0.9800
C3G'b H3G4 0.9800
C3G'b H3G5 0.9800
C3G'b H3G6 0.9800
N11A C02A 1.344(3)
N11A C11A 1.457(3)
N11A H11A 0.8800
C11A C12A 1.520(3)
C11A C13A 1.565(4)
C11A H11B 1.0000
C12A O12A 1.232(3)
C12A N21A 1.334(3)
C13A C14A 1.504(4)
C13A C15A 1.524(4)
C13A H13A 1.0000
C14A H14A 0.9800
C14A H14B 0.9800
C14A H14C 0.9800
C15A H15A 0.9800
C15A H15B 0.9800
C15A H15C 0.9800
N21A C21A 1.463(3)
N21A H21A 0.8800
C21A C23A 1.529(4)
C21A C22A 1.527(4)
C21A H21B 1.0000
C22A O22A 1.237(3)
C22A N31A 1.338(3)
C23A C24A 1.535(4)
C23A H23A 0.9900
C23A H23B 0.9900
C24A C26A 1.516(5)
C24A C25A 1.522(4)
C24A H24A 1.0000
C25A H25A 0.9800
C25A H25B 0.9800
C25A H25C 0.9800
C26A H26A 0.9800
C26A H26B 0.9800
C26A H26C 0.9800
N31A C31A 1.463(3)
N31A H31A 0.8800
C31A C32A 1.525(3)
C31A C33A 1.534(4)
C31A H31B 1.0000
C32A O32A 1.233(3)
C32A N41A 1.333(3)
C33A C34A 1.531(4)
C33A H33A 0.9900
C33A H33B 0.9900
C34A C35A 1.512(4)
C34A C36A 1.517(4)
C34A H34A 1.0000
C35A H35A 0.9800
C35A H35B 0.9800
C35A H35C 0.9800
C36A H36A 0.9800
C36A H36B 0.9800
C36A H36C 0.9800
N41A C41A 1.463(3)
N41A H41A 0.8800
C41A C43A 1.534(4)
C41A C42A 1.538(4)
C41A H41B 1.0000
C42A O42A 1.232(3)
C42A N51A 1.337(3)
C43A C44A 1.519(4)
C43A H43A 0.9900
C43A H43B 0.9900
C44A C49A 1.382(4)
C44A C45A 1.390(4)
C45A C46A 1.388(4)
C45A H45A 0.9500
C46A C47A 1.374(6)
C46A H46A 0.9500
C47A C48A 1.383(5)
C47A H47A 0.9500
C48A C49A 1.393(4)
C48A H48A 0.9500
C49A H49A 0.9500
N51A C55A 1.470(4)
N51A C51A 1.465(3)
C51A C53A 1.514(4)
C51A C52A 1.538(4)
C51A H51A 1.0000
C52A O52A 1.232(3)
C52A N61A 1.340(3)
C53A C54A 1.521(5)
C53A H53A 0.9900
C53A H53B 0.9900
C54A C55A 1.533(4)
C54A H54A 0.9900
C54A H54B 0.9900
C55A H55A 0.9900
C55A H55B 0.9900
N61A C61A 1.455(3)
N61A H61A 0.8800
C61A C62A 1.538(3)
C61A C63A 1.545(4)
C61A H61B 1.0000
C62A O62A 1.232(3)
C62A N71A 1.332(3)
C63A C64A 1.534(4)
C63A C65A 1.528(4)
C63A H63A 1.0000
C64A H64A 0.9800
C64A H64B 0.9800
C64A H64C 0.9800
C65A H65A 0.9800
C65A H65B 0.9800
C65A H65C 0.9800
N71A C71A 1.461(3)
N71A H71A 0.8800
C71A C73A 1.525(3)
C71A C72A 1.528(3)
C71A H71B 1.0000
C72A O72A 1.238(3)
C72A N81A 1.333(3)
C73A C74A 1.536(4)
C73A H73A 0.9900
C73A H73B 0.9900
C74A C76A 1.512(5)
C74A C75A 1.530(4)
C74A H74A 1.0000
C75A H75A 0.9800
C75A H75B 0.9800
C75A H75C 0.9800
C76A H76A 0.9800
C76A H76B 0.9800
C76A H76C 0.9800
N81A C81A 1.465(3)
N81A H81A 0.8800
C81A C83A 1.522(3)
C81A C82A 1.536(3)
C81A H81B 1.0000
C82A O82A 1.234(3)
C82A N91A 1.333(3)
C83A C84A 1.532(3)
C83A H83A 0.9900
C83A H83B 0.9900
C84A C86A 1.526(4)
C84A C85A 1.527(4)
C84A H84A 1.0000
C85A H85A 0.9800
C85A H85B 0.9800
C85A H85C 0.9800
C86A H86A 0.9800
C86A H86B 0.9800
C86A H86C 0.9800
N91A C91A 1.457(3)
N91A H91A 0.8800
C91A C93A 1.535(3)
C91A C92A 1.544(4)
C91A H91B 1.0000
C92A O92A 1.230(3)
C92A N01A 1.339(3)
C93A C94A 1.509(4)
C93A H93A 0.9900
C93A H93B 0.9900
C94A C95A 1.386(4)
C94A C99A 1.393(4)
C95A C96A 1.392(5)
C95A H95A 0.9500
C96A C97A 1.367(5)
C96A H96A 0.9500
C97A C98A 1.381(5)
C97A H97A 0.9500
C98A C99A 1.387(4)
C98A H98A 0.9500
C99A H99A 0.9500
N01A C01A 1.469(3)
N01A C05A 1.475(4)
C01A C03A 1.522(4)
C01A C02A 1.537(4)
C01A H01A 1.0000
C02A O02A 1.220(3)
C03A C04A 1.520(5)
C03A H03A 0.9900
C03A H03B 0.9900
C04A C05A 1.541(4)
C04A H04A 0.9900
C04A H04B 0.9900
C05A H05A 0.9900
C05A H05B 0.9900
N11B C02B 1.322(3)
N11B C11B 1.467(3)
N11B H11C 0.8800
C11B C12B 1.526(3)
C11B C13B 1.534(4)
C11B H11D 1.0000
C12B O12B 1.226(3)
C12B N21B 1.343(3)
C13B C14B 1.527(3)
C13B C15B 1.533(4)
C13B H13B 1.0000
C14B H14D 0.9800
C14B H14E 0.9800
C14B H14F 0.9800
C15B H15D 0.9800
C15B H15E 0.9800
C15B H15F 0.9800
N21B C21B 1.461(3)
N21B H21C 0.8800
C21B C22B 1.527(3)
C21B C23B 1.528(4)
C21B H21D 1.0000
C22B O22B 1.235(3)
C22B N31B 1.336(3)
C23B C24B 1.538(4)
C23B H23C 0.9900
C23B H23D 0.9900
C24B C25B 1.518(5)
C24B C26B 1.526(4)
C24B H24B 1.0000
C25B H25D 0.9800
C25B H25E 0.9800
C25B H25F 0.9800
C26B H26D 0.9800
C26B H26E 0.9800
C26B H26F 0.9800
N31B C31B 1.462(3)
N31B H31C 0.8800
C31B C32B 1.522(3)
C31B C33B 1.528(3)
C31B H31D 1.0000
C32B O32B 1.238(3)
C32B N41B 1.339(3)
C33B C34B 1.523(4)
C33B H33C 0.9900
C33B H33D 0.9900
C34B C35B 1.522(4)
C34B C36B 1.528(4)
C34B H34B 1.0000
C35B H35D 0.9800
C35B H35E 0.9800
C35B H35F 0.9800
C36B H36D 0.9800
C36B H36E 0.9800
C36B H36F 0.9800
N41B C41B 1.458(3)
N41B H41C 0.8800
C41B C43B 1.536(3)
C41B C42B 1.541(3)
C41B H41D 1.0000
C42B O42B 1.221(3)
C42B N51B 1.361(3)
C43B C44B 1.506(4)
C43B H43C 0.9900
C43B H43D 0.9900
C44B C49B 1.392(4)
C44B C45B 1.393(4)
C45B C46B 1.384(4)
C45B H45B 0.9500
C46B C47B 1.364(6)
C46B H46B 0.9500
C47B C48B 1.392(6)
C47B H47B 0.9500
C48B C49B 1.386(5)
C48B H48B 0.9500
C49B H49B 0.9500
N51B C51B 1.459(3)
N51B C55B 1.471(3)
C51B C53B 1.531(4)
C51B C52B 1.545(3)
C51B H51B 1.0000
C52B O52B 1.234(3)
C52B N61B 1.336(3)
C53B C54B 1.524(4)
C53B H53C 0.9900
C53B H53D 0.9900
C54B C55B 1.539(4)
C54B H54C 0.9900
C54B H54D 0.9900
C55B H55C 0.9900
C55B H55D 0.9900
N61B C61B 1.458(3)
N61B H61C 0.8800
C61B C62B 1.531(3)
C61B C63B 1.538(4)
C61B H61D 1.0000
C62B O62B 1.229(3)
C62B N71B 1.333(3)
C63B C64B 1.523(4)
C63B C65B 1.531(4)
C63B H63B 1.0000
C64B H64D 0.9800
C64B H64E 0.9800
C64B H64F 0.9800
C65B H65D 0.9800
C65B H65E 0.9800
C65B H65F 0.9800
N71B C71B 1.455(3)
N71B H71C 0.8800
C71B C72B 1.530(3)
C71B C73B 1.533(4)
C71B H71D 1.0000
C72B O72B 1.237(3)
C72B N81B 1.332(3)
C73B C74B 1.537(4)
C73B H73C 0.9900
C73B H73D 0.9900
C74B C75B 1.523(4)
C74B C76B 1.526(4)
C74B H74B 1.0000
C75B H75D 0.9800
C75B H75E 0.9800
C75B H75F 0.9800
C76B H76D 0.9800
C76B H76E 0.9800
C76B H76F 0.9800
N81B C81B 1.462(3)
N81B H81C 0.8800
C81B C83B 1.532(3)
C81B C82B 1.532(3)
C81B H81D 1.0000
C82B O82B 1.232(3)
C82B N91B 1.339(3)
C83B C84B 1.519(4)
C83B H83C 0.9900
C83B H83D 0.9900
C84B C85B 1.472(5)
C84B C86' 1.441(11)
C84B C85' 1.584(10)
C84B C86B 1.553(5)
C84B H84B 1.0000
C84B H84' 1.0000
C85Ba H85D 0.9800
C85Ba H85E 0.9800
C85Ba H85F 0.9800
C86Ba H86D 0.9800
C86Ba H86E 0.9800
C86Ba H86F 0.9800
C85'b H85G 0.9800
C85'b H85H 0.9800
C85'b H85I 0.9800
C86'b H86G 0.9800
C86'b H86H 0.9800
C86'b H86I 0.9800
N91B C91B 1.458(3)
N91B H91C 0.8800
C91B C92B 1.531(3)
C91B C93B 1.537(3)
C91B H91D 1.0000
C92B O92B 1.225(3)
C92B N01B 1.346(3)
C93B C94B 1.511(4)
C93B H93C 0.9900
C93B H93D 0.9900
C94B C99B 1.384(4)
C94B C95B 1.397(4)
C95B C96B 1.379(4)
C95B H95B 0.9500
C96B C97B 1.375(4)
C96B H96B 0.9500
C97B C98B 1.387(4)
C97B H97B 0.9500
C98B C99B 1.387(4)
C98B H98B 0.9500
C99B H99B 0.9500
N01B C01B 1.470(3)
N01B C05B 1.475(3)
C01B C02B 1.531(3)
C01B C03B 1.530(3)
C01B H01B 1.0000
C02B O02B 1.243(3)
C03B C04B 1.525(4)
C03B H03C 0.9900
C03B H03D 0.9900
C04B C05B 1.526(4)
C04B H04C 0.9900
C04B H04D 0.9900
C05B H05C 0.9900
C05B H05D 0.9900
N11C C02C 1.345(3)
N11C C11C 1.458(3)
N11C H11E 0.8800
C11C C12C 1.519(3)
C11C C13C 1.550(4)
C11C H11F 1.0000
C12C O12C 1.235(3)
C12C N21C 1.336(3)
C13C C14C 1.525(4)
C13C C15C 1.513(4)
C13C H13C 1.0000
C14C H14G 0.9800
C14C H14H 0.9800
C14C H14I 0.9800
C15C H15G 0.9800
C15C H15H 0.9800
C15C H15I 0.9800
N21C C21C 1.453(3)
N21C H21E 0.8800
C21C C22C 1.523(4)
C21C C23C 1.532(4)
C21C H21F 1.0000
C22C O22C 1.222(3)
C22C N31C 1.336(3)
C23C C24' 1.333(8)
C23C C24C 1.429(5)
C23C H23E 0.9900
C23C H23F 0.9900
C23C H23G 0.9900
C23C H23H 0.9900
C24Ca C25C 1.530(7)
C24Ca C26C 1.537(6)
C24Ca H24C 1.0000
C25Ca H25G 0.9800
C25Ca H25H 0.9800
C25Ca H25I 0.9800
C26Ca H26G 0.9800
C26Ca H26H 0.9800
C26Ca H26I 0.9800
C24'b C25' 1.514(12)
C24'b C26' 1.515(11)
C24'b H24' 1.0000
C25'b H25J 0.9800
C25'b H25K 0.9800
C25'b H25L 0.9800
C26'b H26J 0.9800
C26'b H26K 0.9800
C26'b H26L 0.9800
N31C C31C 1.457(3)
N31C H31E 0.8800
C31C C32C 1.532(3)
C31C C33C 1.527(4)
C31C H31F 1.0000
C32C O32C 1.234(3)
C32C N41C 1.334(3)
C33C C34C 1.520(4)
C33C H33E 0.9900
C33C H33F 0.9900
C34C C35C 1.494(5)
C34C C36C 1.527(5)
C34C H34C 1.0000
C35C H35G 0.9800
C35C H35H 0.9800
C35C H35I 0.9800
C36C H36G 0.9800
C36C H36H 0.9800
C36C H36I 0.9800
N41C C41C 1.464(3)
N41C H41E 0.8800
C41C C43C 1.537(4)
C41C C42C 1.533(3)
C41C H41F 1.0000
C42C O42C 1.227(3)
C42C N51C 1.342(3)
C43C C44C 1.511(4)
C43C H43E 0.9900
C43C H43F 0.9900
C44C C49C 1.397(4)
C44C C45C 1.393(4)
C45C C46C 1.384(5)
C45C H45C 0.9500
C46C C47C 1.380(6)
C46C H46C 0.9500
C47C C48C 1.385(6)
C47C H47C 0.9500
C48C C49C 1.386(5)
C48C H48C 0.9500
C49C H49C 0.9500
N51C C51C 1.464(3)
N51C C53C 1.486(3)
C51C C55C 1.527(4)
C51C C52C 1.527(4)
C51C H51C 1.0000
C52C O52C 1.239(3)
C52C N61C 1.336(3)
C53C C54C 1.525(4)
C53C H53E 0.9900
C53C H53F 0.9900
C54C C55C 1.524(4)
C54C H54E 0.9900
C54C H54F 0.9900
C55C H55E 0.9900
C55C H55F 0.9900
N61C C61C 1.457(3)
N61C H61E 0.8800
C61C C62C 1.530(3)
C61C C63C 1.535(4)
C61C H61F 1.0000
C62C O62C 1.234(3)
C62C N71C 1.333(3)
C63C C64C 1.526(4)
C63C C65C 1.521(4)
C63C H63C 1.0000
C64C H64G 0.9800
C64C H64H 0.9800
C64C H64I 0.9800
C65C H65G 0.9800
C65C H65H 0.9800
C65C H65I 0.9800
N71C C71C 1.459(3)
N71C H71E 0.8800
C71C C73C 1.523(4)
C71C C72C 1.528(4)
C71C H71F 1.0000
C72C O72C 1.226(3)
C72C N81C 1.342(3)
C73C C74C 1.535(4)
C73C H73E 0.9900
C73C H73F 0.9900
C74C C75C 1.521(5)
C74C C76C 1.528(4)
C74C H74C 1.0000
C75C H75G 0.9800
C75C H75H 0.9800
C75C H75I 0.9800
C76C H76G 0.9800
C76C H76H 0.9800
C76C H76I 0.9800
N81C C81C 1.461(4)
N81C H81E 0.8800
C81C C83C 1.522(4)
C81C C82C 1.524(4)
C81C H81F 1.0000
C82C O82C 1.225(4)
C82C N91C 1.348(3)
C83C C84C 1.534(5)
C83C H83E 0.9900
C83C H83F 0.9900
C84C C85C 1.500(6)
C84C C86C 1.509(6)
C84C H84C 1.0000
C85C H85J 0.9800
C85C H85K 0.9800
C85C H85L 0.9800
C86C H86J 0.9800
C86C H86K 0.9800
C86C H86L 0.9800
N91C C91C 1.456(3)
N91C H91E 0.8800
C91C C93C 1.535(4)
C91C C92C 1.534(4)
C91C H91F 1.0000
C92C O92C 1.223(3)
C92C N01C 1.352(4)
C93C C94C 1.514(4)
C93C H93E 0.9900
C93C H93F 0.9900
C94C C99C 1.390(5)
C94C C95C 1.379(4)
C95C C96C 1.391(5)
C95C H95C 0.9500
C96C C97C 1.365(6)
C96C H96C 0.9500
C97C C98C 1.378(7)
C97C H97C 0.9500
C98C C99C 1.389(5)
C98C H98C 0.9500
C99C H99C 0.9500
N01C C01C 1.466(3)
N01C C05C 1.480(3)
C01C C02C 1.530(4)
C01C C03C 1.526(4)
C01C H01C 1.0000
C02C O02C 1.226(3)
C03C C04C 1.519(4)
C03C H03E 0.9900
C03C H03F 0.9900
C04C C05C 1.516(4)
C04C H04E 0.9900
C04C H04F 0.9900
C05C H05E 0.9900
C05C H05F 0.9900

loop_
_geom_hbond_atom_site_label_D
_geom_hbond_atom_site_label_H
_geom_hbond_atom_site_label_A
_geom_hbond_site_symmetry_A
_geom_hbond_distance_DH
_geom_hbond_distance_HA
_geom_hbond_distance_DA
_geom_hbond_angle_DHA
N11A H11A O82A . 0.88 2.18 3.014(3) 158
N31A H31A O62A . 0.88 2.12 2.983(3) 167
N61A H61A O32A . 0.88 2.16 3.009(3) 163
N81A H81A O12A . 0.88 1.93 2.806(3) 173
N11B H11C O82B . 0.88 2.19 2.997(3) 152
N31B H31C O62B . 0.88 1.94 2.808(3) 168
N61B H61C O32B . 0.88 2.08 2.905(3) 155
N81B H81C O12B . 0.88 1.96 2.829(3) 168
N11C H11E N01C . 0.88 2.35 2.774(3) 109
N31C H31E O62C . 0.88 2.02 2.878(3) 166
N61C H61E O32C . 0.88 2.13 2.960(3) 158
N81C H81E O12C . 0.88 2.09 2.922(3) 158
N21A H21A O52C 1_554 0.88 2.04 2.853(3) 154
N71A H71A O02B . 0.88 1.98 2.849(3) 170
N71B H71C O22C . 0.88 1.99 2.845(3) 163
N21C H21E O52B . 0.88 2.12 2.991(3) 168
O3W H32W O72C . 1.05 1.82 2.821(4) 158
N71C H71E O22A 1_556 0.88 2.04 2.871(3) 156
N41A H41A O3W 1_554 0.88 2.02 2.837(3) 155
N91A H91A O2W . 0.88 2.12 2.858(3) 141
N41B H41C O1D . 0.88 2.04 2.901(3) 168
N91B H91C O1W . 0.88 2.05 2.895(3) 160
O1D H1D O22B . 0.94 1.81 2.743(3) 174
O1E H1E O92A . 0.93 1.80 2.722(3) 170
O1F H1F O42A . 1.09 1.73 2.784(3) 160
O1G H1G O52A . 0.99 1.85 2.830(4) 174
O1W H11W O72B . 0.96 1.96 2.862(3) 156
O1W H12W O02C 1_565 0.84 2.04 2.854(3) 162
O2W H22W O72A . 0.99 1.84 2.793(3) 161
O2W H21W O1E . 0.96 1.86 2.818(3) 171
O3W H32W O72C . 1.05 1.82 2.821(4) 158
O3W H31W O1F 1_556 1.09 1.82 2.846(4) 155
O4W H42W O62A . 1.08 2.04 3.037(5) 153
O4W H41W O42A . 1.04 1.87 2.909(5) 171
O5W H51W O82C . 0.96 1.85 2.807(6) 175
O5W H52W O42C 1_445 0.91 2.05 2.963(7) 179

loop_
_geom_torsion_atom_site_label_1
_geom_torsion_atom_site_label_2
_geom_torsion_atom_site_label_3
_geom_torsion_atom_site_label_4
_geom_torsion
C02A N11A C11A C12A -97.6(3)
C02A N11A C11A C13A 143.2(2)
N11A C11A C12A O12A -47.7(3)
C13A C11A C12A O12A 71.3(3)
N11A C11A C12A N21A 134.9(2)
C13A C11A C12A N21A -106.0(3)
N11A C11A C13A C14A 172.6(3)
C12A C11A C13A C14A 51.1(3)
N11A C11A C13A C15A -65.3(3)
C12A C11A C13A C15A 173.1(3)
O12A C12A N21A C21A -10.5(4)
C11A C12A N21A C21A 166.8(2)
C12A N21A C21A C23A 150.8(2)
C12A N21A C21A C22A -88.8(3)
N21A C21A C22A O22A -58.1(3)
C23A C21A C22A O22A 62.1(3)
N21A C21A C22A N31A 120.4(2)
C23A C21A C22A N31A -119.5(2)
N21A C21A C23A C24A -65.1(3)
C22A C21A C23A C24A 176.1(2)
C21A C23A C24A C26A -66.2(3)
C21A C23A C24A C25A 170.6(2)
O22A C22A N31A C31A -2.1(4)
C21A C22A N31A C31A 179.4(2)
C22A N31A C31A C32A -130.1(2)
C22A N31A C31A C33A 109.8(3)
N31A C31A C32A O32A -63.8(3)
C33A C31A C32A O32A 57.2(3)
N31A C31A C32A N41A 115.4(2)
C33A C31A C32A N41A -123.6(2)
N31A C31A C33A C34A 174.7(2)
C32A C31A C33A C34A 56.7(3)
C31A C33A C34A C35A 56.6(3)
C31A C33A C34A C36A -177.9(3)
O32A C32A N41A C41A 6.6(4)
C31A C32A N41A C41A -172.6(2)
C32A N41A C41A C43A 174.4(2)
C32A N41A C41A C42A 53.9(3)
N41A C41A C42A O42A 49.0(3)
C43A C41A C42A O42A -70.6(3)
N41A C41A C42A N51A -130.8(2)
C43A C41A C42A N51A 109.5(3)
N41A C41A C43A C44A 173.4(2)
C42A C41A C43A C44A -68.5(3)
C41A C43A C44A C49A 84.2(3)
C41A C43A C44A C45A -90.6(3)
C49A C44A C45A C46A -0.4(4)
C43A C44A C45A C46A 174.5(3)
C44A C45A C46A C47A -1.1(5)
C45A C46A C47A C48A 1.8(5)
C46A C47A C48A C49A -0.8(5)
C45A C44A C49A C48A 1.3(4)
C43A C44A C49A C48A -173.6(3)
C47A C48A C49A C44A -0.7(5)
O42A C42A N51A C55A 173.2(2)
C41A C42A N51A C55A -6.9(4)
O42A C42A N51A C51A 2.4(4)
C41A C42A N51A C51A -177.7(2)
C42A N51A C51A C53A 144.6(2)
C55A N51A C51A C53A -27.4(3)
C42A N51A C51A C52A -96.1(3)
C55A N51A C51A C52A 91.8(3)
N51A C51A C52A O52A -171.0(3)
C53A C51A C52A O52A -56.6(4)
N51A C51A C52A N61A 7.3(4)
C53A C51A C52A N61A 121.7(3)
N51A C51A C53A C54A 39.0(3)
C52A C51A C53A C54A -83.0(3)
C51A C53A C54A C55A -37.3(3)
C42A N51A C55A C54A -167.3(2)
C51A N51A C55A C54A 4.3(3)
C53A C54A C55A N51A 20.7(3)
O52A C52A N61A C61A 0.7(4)
C51A C52A N61A C61A -177.6(2)
C52A N61A C61A C62A -112.0(3)
C52A N61A C61A C63A 122.0(3)
N61A C61A C62A O62A -11.2(3)
C63A C61A C62A O62A 115.1(3)
N61A C61A C62A N71A 167.0(2)
C63A C61A C62A N71A -66.8(3)
N61A C61A C63A C64A 56.4(3)
C62A C61A C63A C64A -69.2(3)
N61A C61A C63A C65A -69.1(3)
C62A C61A C63A C65A 165.3(2)
O62A C62A N71A C71A 0.5(4)
C61A C62A N71A C71A -177.6(2)
C62A N71A C71A C73A 119.2(3)
C62A N71A C71A C72A -120.8(2)
N71A C71A C72A O72A -64.1(3)
C73A C71A C72A O72A 54.6(3)
N71A C71A C72A N81A 113.5(2)
C73A C71A C72A N81A -127.7(2)
N71A C71A C73A C74A 176.6(2)
C72A C71A C73A C74A 59.0(3)
C71A C73A C74A C76A 58.3(3)
C71A C73A C74A C75A -177.7(3)
O72A C72A N81A C81A 4.9(4)
C71A C72A N81A C81A -172.6(2)
C72A N81A C81A C83A 116.4(3)
C72A N81A C81A C82A -122.9(2)
N81A C81A C82A O82A -74.6(3)
C83A C81A C82A O82A 46.9(3)
N81A C81A C82A N91A 104.3(2)
C83A C81A C82A N91A -134.2(2)
N81A C81A C83A C84A -52.7(3)
C82A C81A C83A C84A -171.6(2)
C81A C83A C84A C86A -178.7(3)
C81A C83A C84A C85A -55.5(3)
O82A C82A N91A C91A 8.7(4)
C81A C82A N91A C91A -170.2(2)
C82A N91A C91A C93A -173.9(2)
C82A N91A C91A C92A 65.8(3)
N91A C91A C92A O92A 49.9(3)
C93A C91A C92A O92A -68.5(3)
N91A C91A C92A N01A -126.0(2)
C93A C91A C92A N01A 115.5(3)
N91A C91A C93A C94A 175.8(2)
C92A C91A C93A C94A -67.1(3)
C91A C93A C94A C95A 116.1(3)
C91A C93A C94A C99A -66.8(3)
C99A C94A C95A C96A 0.9(5)
C93A C94A C95A C96A 178.1(3)
C94A C95A C96A C97A 0.1(6)
C95A C96A C97A C98A -0.7(6)
C96A C97A C98A C99A 0.4(5)
C97A C98A C99A C94A 0.5(4)
C95A C94A C99A C98A -1.2(4)
C93A C94A C99A C98A -178.4(2)
O92A C92A N01A C01A -0.4(4)
C91A C92A N01A C01A 175.5(2)
O92A C92A N01A C05A 170.9(3)
C91A C92A N01A C05A -13.2(4)
C92A N01A C01A C03A 145.7(2)
C05A N01A C01A C03A -26.9(3)
C92A N01A C01A C02A -96.1(3)
C05A N01A C01A C02A 91.3(3)
C11A N11A C02A O02A 5.4(4)
C11A N11A C02A C01A -171.3(2)
N01A C01A C02A O02A -172.1(2)
C03A C01A C02A O02A -59.1(3)
N01A C01A C02A N11A 4.7(3)
C03A C01A C02A N11A 117.7(3)
N01A C01A C03A C04A 39.2(3)
C02A C01A C03A C04A -80.8(3)
C01A C03A C04A C05A -38.0(3)
C92A N01A C05A C04A -168.4(3)
C01A N01A C05A C04A 3.6(3)
C03A C04A C05A N01A 21.5(3)
C02B N11B C11B C12B -89.6(3)
C02B N11B C11B C13B 147.5(2)
N11B C11B C12B O12B -64.8(3)
C13B C11B C12B O12B 56.5(3)
N11B C11B C12B N21B 114.9(2)
C13B C11B C12B N21B -123.9(2)
N11B C11B C13B C14B 170.6(2)
C12B C11B C13B C14B 50.4(3)
N11B C11B C13B C15B -66.1(3)
C12B C11B C13B C15B 173.66(19)
O12B C12B N21B C21B 1.8(4)
C11B C12B N21B C21B -177.8(2)
C12B N21B C21B C22B -104.4(3)
C12B N21B C21B C23B 134.4(2)
N21B C21B C22B O22B -65.7(3)
C23B C21B C22B O22B 54.7(3)
N21B C21B C22B N31B 113.5(2)
C23B C21B C22B N31B -126.0(2)
N21B C21B C23B C24B 179.9(2)
C22B C21B C23B C24B 60.3(3)
C21B C23B C24B C25B 62.8(3)
C21B C23B C24B C26B -173.5(2)
O22B C22B N31B C31B 0.8(4)
C21B C22B N31B C31B -178.4(2)
C22B N31B C31B C32B -115.2(2)
C22B N31B C31B C33B 123.6(2)
N31B C31B C32B O32B -81.8(3)
C33B C31B C32B O32B 40.0(3)
N31B C31B C32B N41B 97.1(2)
C33B C31B C32B N41B -141.1(2)
N31B C31B C33B C34B -56.0(3)
C32B C31B C33B C34B -175.4(2)
C31B C33B C34B C35B -53.3(3)
C31B C33B C34B C36B -176.1(2)
O32B C32B N41B C41B 1.9(3)
C31B C32B N41B C41B -177.0(2)
C32B N41B C41B C43B -171.4(2)
C32B N41B C41B C42B 65.5(3)
N41B C41B C42B O42B 54.6(3)
C43B C41B C42B O42B -66.9(3)
N41B C41B C42B N51B -123.6(2)
C43B C41B C42B N51B 114.9(2)
N41B C41B C43B C44B 76.0(3)
C42B C41B C43B C44B -162.9(2)
C41B C43B C44B C49B 100.0(3)
C41B C43B C44B C45B -77.7(3)
C49B C44B C45B C46B -2.1(4)
C43B C44B C45B C46B 175.6(3)
C44B C45B C46B C47B 0.6(5)
C45B C46B C47B C48B 1.9(5)
C46B C47B C48B C49B -2.9(5)
C47B C48B C49B C44B 1.4(5)
C45B C44B C49B C48B 1.1(4)
C43B C44B C49B C48B -176.6(3)
O42B C42B N51B C51B -2.8(4)
C41B C42B N51B C51B 175.3(2)
O42B C42B N51B C55B 176.6(2)
C41B C42B N51B C55B -5.2(3)
C42B N51B C51B C53B 149.1(2)
C55B N51B C51B C53B -30.4(2)
C42B N51B C51B C52B -93.8(3)
C55B N51B C51B C52B 86.7(3)
N51B C51B C52B O52B -166.4(2)
C53B C51B C52B O52B -53.2(3)
N51B C51B C52B N61B 11.7(3)
C53B C51B C52B N61B 124.9(2)
N51B C51B C53B C54B 40.2(2)
C52B C51B C53B C54B -80.1(2)
C51B C53B C54B C55B -35.8(2)
C42B N51B C55B C54B -171.5(2)
C51B N51B C55B C54B 8.0(3)
C53B C54B C55B N51B 17.9(3)
O52B C52B N61B C61B 2.4(4)
C51B C52B N61B C61B -175.7(2)
C52B N61B C61B C62B -109.8(3)
C52B N61B C61B C63B 129.6(2)
N61B C61B C62B O62B -61.7(3)
C63B C61B C62B O62B 60.5(3)
N61B C61B C62B N71B 119.2(2)
C63B C61B C62B N71B -118.6(2)
N61B C61B C63B C64B -53.7(3)
C62B C61B C63B C64B -174.2(2)
N61B C61B C63B C65B -176.5(2)
C62B C61B C63B C65B 62.9(3)
O62B C62B N71B C71B -2.2(4)
C61B C62B N71B C71B 176.8(2)
C62B N71B C71B C72B -101.7(3)
C62B N71B C71B C73B 137.8(2)
N71B C71B C72B O72B -58.7(3)
C73B C71B C72B O72B 63.0(3)
N71B C71B C72B N81B 121.3(2)
C73B C71B C72B N81B -117.0(2)
N71B C71B C73B C74B -173.5(2)
C72B C71B C73B C74B 66.2(3)
C71B C73B C74B C75B 76.5(3)
C71B C73B C74B C76B -158.8(2)
O72B C72B N81B C81B -0.8(4)
C71B C72B N81B C81B 179.2(2)
C72B N81B C81B C83B 121.5(2)
C72B N81B C81B C82B -118.4(2)
N81B C81B C82B O82B -87.2(3)
C83B C81B C82B O82B 32.6(3)
N81B C81B C82B N91B 89.7(2)
C83B C81B C82B N91B -150.5(2)
N81B C81B C83B C84B -61.1(3)
C82B C81B C83B C84B -179.4(2)
C81B C83B C84B C85Ba -55.3(4)
C81B C83B C84B C86'b 139.6(7)
C81B C83B C84B C85'b -94.7(5)
C81B C83B C84B C86Ba -179.8(3)
O82B C82B N91B C91B 9.2(3)
C81B C82B N91B C91B -167.7(2)
C82B N91B C91B C92B 56.0(3)
C82B N91B C91B C93B 174.4(2)
N91B C91B C92B O92B 46.8(3)
C93B C91B C92B O92B -70.9(3)
N91B C91B C92B N01B -132.7(2)
C93B C91B C92B N01B 109.6(2)
N91B C91B C93B C94B 178.9(2)
C92B C91B C93B C94B -63.6(3)
C91B C93B C94B C99B -96.2(3)
C91B C93B C94B C95B 80.8(3)
C99B C94B C95B C96B -0.2(4)
C93B C94B C95B C96B -177.2(2)
C94B C95B C96B C97B -0.2(4)
C95B C96B C97B C98B 0.6(4)
C96B C97B C98B C99B -0.7(5)
C97B C98B C99B C94B 0.4(5)
C95B C94B C99B C98B 0.1(4)
C93B C94B C99B C98B 177.1(3)
O92B C92B N01B C01B 3.3(3)
C91B C92B N01B C01B -177.2(2)
O92B C92B N01B C05B 174.0(2)
C91B C92B N01B C05B -6.5(4)
C92B N01B C01B C02B -83.8(3)
C05B N01B C01B C02B 104.2(2)
C92B N01B C01B C03B 156.5(2)
C05B N01B C01B C03B -15.6(3)
C11B N11B C02B O02B -0.7(4)
C11B N11B C02B C01B -178.6(2)
N01B C01B C02B O02B 179.2(2)
C03B C01B C02B O02B -66.0(3)
N01B C01B C02B N11B -2.8(3)
C03B C01B C02B N11B 112.0(3)
N01B C01B C03B C04B 32.8(2)
C02B C01B C03B C04B -88.0(2)
C01B C03B C04B C05B -38.5(2)
C92B N01B C05B C04B -179.2(2)
C01B N01B C05B C04B -8.1(3)
C03B C04B C05B N01B 28.6(2)
C02C N11C C11C C12C -137.9(2)
C02C N11C C11C C13C 100.1(3)
N11C C11C C12C O12C -22.0(3)
C13C C11C C12C O12C 101.4(3)
N11C C11C C12C N21C 160.4(2)
C13C C11C C12C N21C -76.2(3)
N11C C11C C13C C14C -64.9(3)
C12C C11C C13C C14C 173.4(2)
N11C C11C C13C C15C 59.9(3)
C12C C11C C13C C15C -61.7(3)
O12C C12C N21C C21C -0.9(4)
C11C C12C N21C C21C 176.7(2)
C12C N21C C21C C22C -117.2(3)
C12C N21C C21C C23C 123.2(3)
N21C C21C C22C O22C -56.9(3)
C23C C21C C22C O22C 60.5(3)
N21C C21C C22C N31C 121.6(2)
C23C C21C C22C N31C -121.0(3)
N21C C21C C23C C24'b -97.6(5)
C22C C21C C23C C24'b 145.0(5)
N21C C21C C23C C24Ca -173.2(3)
C22C C21C C23C C24Ca 69.4(4)
C21C C23C C24Ca C25Ca 63.2(5)
C21C C23C C24Ca C26Ca -173.0(4)
C21C C23C C24'b C25'b -59.1(11)
C21C C23C C24'b C26'b 168.2(6)
O22C C22C N31C C31C -3.8(4)
C21C C22C N31C C31C 177.7(2)
C22C N31C C31C C32C -113.9(3)
C22C N31C C31C C33C 124.3(3)
N31C C31C C32C O32C -71.0(3)
C33C C31C C32C O32C 51.7(3)
N31C C31C C32C N41C 106.5(2)
C33C C31C C32C N41C -130.7(3)
N31C C31C C33C C34C -95.9(3)
C32C C31C C33C C34C 145.6(3)
C31C C33C C34C C35C 59.9(4)
C31C C33C C34C C36C -173.1(3)
O32C C32C N41C C41C 9.2(4)
C31C C32C N41C C41C -168.3(2)
C32C N41C C41C C43C -179.6(2)
C32C N41C C41C C42C 59.5(3)
N41C C41C C42C O42C 46.5(3)
C43C C41C C42C O42C -75.0(3)
N41C C41C C42C N51C -133.1(2)
C43C C41C C42C N51C 105.5(3)
N41C C41C C43C C44C 174.0(2)
C42C C41C C43C C44C -67.0(3)
C41C C43C C44C C49C 90.4(3)
C41C C43C C44C C45C -83.7(3)
C49C C44C C45C C46C -1.7(4)
C43C C44C C45C C46C 172.5(3)
C44C C45C C46C C47C 0.1(5)
C45C C46C C47C C48C 1.3(5)
C46C C47C C48C C49C -0.9(5)
C45C C44C C49C C48C 2.1(4)
C43C C44C C49C C48C -172.1(3)
C47C C48C C49C C44C -0.8(5)
O42C C42C N51C C51C -0.4(4)
C41C C42C N51C C51C 179.1(2)
O42C C42C N51C C53C 174.1(3)
C41C C42C N51C C53C -6.4(4)
C42C N51C C51C C55C 153.2(2)
C53C N51C C51C C55C -22.2(3)
C42C N51C C51C C52C -87.7(3)
C53C N51C C51C C52C 97.0(2)
N51C C51C C52C O52C -176.6(2)
C55C C51C C52C O52C -62.2(3)
N51C C51C C52C N61C 0.7(3)
C55C C51C C52C N61C 115.1(3)
C42C N51C C53C C54C -177.3(3)
C51C N51C C53C C54C -2.4(3)
N51C C53C C54C C55C 26.3(3)
N51C C51C C55C C54C 37.5(3)
C52C C51C C55C C54C -82.9(3)
C53C C54C C55C C51C -39.8(3)
O52C C52C N61C C61C 4.4(4)
C51C C52C N61C C61C -172.8(2)
C52C N61C C61C C62C -90.1(3)
C52C N61C C61C C63C 148.8(2)
N61C C61C C62C O62C -63.8(3)
C63C C61C C62C O62C 59.4(3)
N61C C61C C62C N71C 117.6(2)
C63C C61C C62C N71C -119.3(2)
N61C C61C C63C C64C -53.6(3)
C62C C61C C63C C64C -175.8(2)
N61C C61C C63C C65C -175.6(2)
C62C C61C C63C C65C 62.2(3)
O62C C62C N71C C71C -6.5(4)
C61C C62C N71C C71C 172.2(2)
C62C N71C C71C C73C 152.5(2)
C62C N71C C71C C72C -85.5(3)
N71C C71C C72C O72C -68.7(3)
C73C C71C C72C O72C 52.5(3)
N71C C71C C72C N81C 110.2(2)
C73C C71C C72C N81C -128.6(2)
N71C C71C C73C C74C -178.3(2)
C72C C71C C73C C74C 62.4(3)
C71C C73C C74C C75C 62.7(3)
C71C C73C C74C C76C -175.1(3)
O72C C72C N81C C81C 1.4(4)
C71C C72C N81C C81C -177.4(2)
C72C N81C C81C C83C 143.0(3)
C72C N81C C81C C82C -93.4(3)
N81C C81C C82C O82C -177.4(3)
C83C C81C C82C O82C -53.8(4)
N81C C81C C82C N91C 2.5(4)
C83C C81C C82C N91C 126.1(3)
N81C C81C C83C C84C -65.9(3)
C82C C81C C83C C84C 168.6(2)
C81C C83C C84C C85C -67.7(4)
C81C C83C C84C C86C 170.3(3)
O82C C82C N91C C91C -5.7(5)
C81C C82C N91C C91C 174.4(2)
C82C N91C C91C C93C -106.7(3)
C82C N91C C91C C92C 131.7(3)
N91C C91C C92C O92C 87.0(3)
C93C C91C C92C O92C -34.1(3)
N91C C91C C92C N01C -86.8(3)
C93C C91C C92C N01C 152.1(2)
N91C C91C C93C C94C 69.3(3)
C92C C91C C93C C94C -173.7(2)
C91C C93C C94C C99C 94.4(3)
C91C C93C C94C C95C -82.6(3)
C99C C94C C95C C96C 1.2(5)
C93C C94C C95C C96C 178.2(3)
C94C C95C C96C C97C -0.1(5)
C95C C96C C97C C98C -0.7(5)
C96C C97C C98C C99C 0.3(6)
C95C C94C C99C C98C -1.5(5)
C93C C94C C99C C98C -178.6(3)
C97C C98C C99C C94C 0.8(6)
O92C C92C N01C C01C 7.0(4)
C91C C92C N01C C01C -179.2(2)
O92C C92C N01C C05C 171.4(3)
C91C C92C N01C C05C -14.8(4)
C92C N01C C01C C02C -88.9(3)
C05C N01C C01C C02C 104.9(3)
C92C N01C C01C C03C 151.6(2)
C05C N01C C01C C03C -14.6(3)
C11C N11C C02C O02C 2.1(4)
C11C N11C C02C C01C -175.1(2)
N01C C01C C02C O02C 174.7(2)
C03C C01C C02C O02C -70.2(3)
N01C C01C C02C N11C -7.9(3)
C03C C01C C02C N11C 107.2(3)
N01C C01C C03C C04C 33.4(3)
C02C C01C C03C C04C -89.6(3)
C01C C03C C04C C05C -40.5(3)
C92C N01C C05C C04C -175.6(2)
C01C N01C C05C C04C -10.1(3)
C03C C04C C05C N01C 30.9(3)

_cod_database_fobs_code 2021764
